data_4122185
loop_
_publ_author_name
'Schmidt, Anna-Corina'
'Heinemann, Frank W.'
'Lukens, Jr, Wayne W'
'Meyer, Karsten'

_publ_section_title
;
 Molecular and Electronic Structure of Dinuclear Uranium Bis-\m-Oxo
 Complexes with Diamond Core Structural Motifs.
;
_journal_issue 34
_journal_name_full 'Journal of the American Chemical Society'
_journal_page_first 11980
_journal_paper_doi 10.1021/ja504528n
_journal_volume 136
_journal_year 2014
_chemical_formula_moiety '2(C50 H71 N4 O5 U), 1.5(C6 H6)'
_chemical_formula_sum 'C109 H151 N8 O10 U2'
_chemical_formula_weight 2209.44
_chemical_name_systematic
; 
 ? 
;
_space_group_IT_number 14
_symmetry_cell_setting monoclinic
_symmetry_space_group_name_Hall '-P 2ybc'
_symmetry_space_group_name_H-M 'P 1 21/c 1'
_atom_sites_solution_hydrogens geom
_atom_sites_solution_primary direct
_atom_sites_solution_secondary difmap
_audit_creation_method SHELXL-97
_cell_angle_alpha 90.00
_cell_angle_beta 94.560(8)
_cell_angle_gamma 90.00
_cell_formula_units_Z 4
_cell_length_a 15.3520(11)
_cell_length_b 18.1081(9)
_cell_length_c 37.4604(19)
_cell_measurement_reflns_used 431
_cell_measurement_temperature 150(2)
_cell_measurement_theta_max 12.00
_cell_measurement_theta_min 6.00
_cell_volume 10380.9(11)
_computing_cell_refinement 'EVALCCD (Duisenberg, 2003)'
_computing_data_collection 'COLLECT (Bruker-Nonius, 2002)'
_computing_data_reduction 'EVALCCD (Duisenberg, 2003)'
_computing_molecular_graphics 'SHELXTL 6.12 (Bruker AXS, 2002)'
_computing_publication_material 'SHELXTL 6.12 (Bruker AXS, 2002)'
_computing_structure_refinement 'SHELXTL 6.12 (Bruker AXS, 2002)'
_computing_structure_solution 'SHELXTL 6.12 (Bruker AXS, 2002)'
_diffrn_ambient_temperature 150(2)
_diffrn_detector_area_resol_mean 9
_diffrn_measured_fraction_theta_full 0.998
_diffrn_measured_fraction_theta_max 0.998
_diffrn_measurement_device_type 'Bruker-Nonius KappaCCD'
_diffrn_measurement_method
;
 \f- and \w-rotations with 0.60 \% and 72 sec per frame
;
_diffrn_radiation_monochromator graphite
_diffrn_radiation_source 'fine-focus sealed tube'
_diffrn_radiation_type MoK\a
_diffrn_radiation_wavelength 0.71073
_diffrn_reflns_av_R_equivalents 0.0496
_diffrn_reflns_av_sigmaI/netI 0.0376
_diffrn_reflns_limit_h_max 20
_diffrn_reflns_limit_h_min -20
_diffrn_reflns_limit_k_max 23
_diffrn_reflns_limit_k_min -23
_diffrn_reflns_limit_l_max 49
_diffrn_reflns_limit_l_min -49
_diffrn_reflns_number 175395
_diffrn_reflns_theta_full 27.88
_diffrn_reflns_theta_max 27.88
_diffrn_reflns_theta_min 2.87
_exptl_absorpt_coefficient_mu 3.176
_exptl_absorpt_correction_T_max 1.0
_exptl_absorpt_correction_T_min 0.731
_exptl_absorpt_correction_type multi-scan
_exptl_absorpt_process_details 'SADABS, Bruker-AXS, 2002'
_exptl_crystal_colour yellow-orange
_exptl_crystal_density_diffrn 1.414
_exptl_crystal_density_method 'not measured'
_exptl_crystal_description irregular
_exptl_crystal_F_000 4500
_exptl_crystal_size_max 0.21
_exptl_crystal_size_mid 0.18
_exptl_crystal_size_min 0.16
_refine_diff_density_max 0.847
_refine_diff_density_min -1.181
_refine_diff_density_rms 0.083
_refine_ls_extinction_method none
_refine_ls_goodness_of_fit_ref 1.090
_refine_ls_hydrogen_treatment mixed
_refine_ls_matrix_type full
_refine_ls_number_parameters 1217
_refine_ls_number_reflns 24709
_refine_ls_number_restraints 0
_refine_ls_restrained_S_all 1.090
_refine_ls_R_factor_all 0.0426
_refine_ls_R_factor_gt 0.0295
_refine_ls_shift/su_max 0.005
_refine_ls_shift/su_mean 0.000
_refine_ls_structure_factor_coef Fsqd
_refine_ls_weighting_details 'calc w=1/[\s^2^(Fo^2^)+(0.0241P)^2^+8.1517P] where P=(Fo^2^+2Fc^2^)/3'
_refine_ls_weighting_scheme calc
_refine_ls_wR_factor_gt 0.0563
_refine_ls_wR_factor_ref 0.0594
_reflns_number_gt 20806
_reflns_number_total 24709
_reflns_threshold_expression >2sigma(I)
_cod_data_source_file ja504528n_si_002.cif
_cod_data_source_block acs1115
_cod_depositor_comments 'Adding full bibliography for 4122183--4122197.cif.'
_cod_original_cell_volume 10380.7(10)
_cod_original_sg_symbol_Hall -P2ybc
_cod_original_sg_symbol_H-M P2(1)/c
_cod_database_code 4122185

loop_
_symmetry_equiv_pos_as_xyz
'x, y, z'
'-x, y+1/2, -z+1/2'
'-x, -y, -z'
'x, -y-1/2, z-1/2'

loop_
_atom_site_label
_atom_site_type_symbol
_atom_site_fract_x
_atom_site_fract_y
_atom_site_fract_z
_atom_site_U_iso_or_equiv
_atom_site_adp_type
_atom_site_occupancy
_atom_site_symmetry_multiplicity
_atom_site_calc_flag
_atom_site_refinement_flags
_atom_site_disorder_assembly
_atom_site_disorder_group
U1 U 0.662530(6) 0.333756(5) 0.141609(2) 0.01754(3) Uani 1 1 d . . .
O1 O 0.56611(12) 0.34947(10) 0.09803(5) 0.0241(4) Uani 1 1 d . . .
O2 O 0.55743(12) 0.28058(10) 0.17119(5) 0.0224(4) Uani 1 1 d . . .
O3 O 0.74231(12) 0.42211(11) 0.12210(5) 0.0282(4) Uani 1 1 d . . .
O4 O 0.58297(12) 0.44209(10) 0.15763(5) 0.0256(4) Uani 1 1 d . . .
O5 O 0.72161(11) 0.34006(10) 0.18669(5) 0.0238(4) Uani 1 1 d . . .
N1 N 0.71350(14) 0.26836(12) 0.07325(6) 0.0232(5) Uani 1 1 d . . .
N2 N 0.68075(14) 0.18092(12) 0.13804(6) 0.0220(5) Uani 1 1 d . . .
N3 N 0.83385(14) 0.28370(12) 0.13706(6) 0.0228(5) Uani 1 1 d . . .
N4 N 0.60354(14) 0.49986(12) 0.17842(6) 0.0205(4) Uani 1 1 d . . .
C1 C 0.70613(19) 0.18715(15) 0.07210(7) 0.0266(6) Uani 1 1 d . . .
H1A H 0.7653 0.1653 0.0753 0.032 Uiso 1 1 calc R . .
H1B H 0.6796 0.1720 0.0483 0.032 Uiso 1 1 calc R . .
C2 C 0.65126(18) 0.15751(15) 0.10074(7) 0.0252(6) Uani 1 1 d . . .
H2A H 0.5901 0.1740 0.0953 0.030 Uiso 1 1 calc R . .
H2B H 0.6517 0.1029 0.0997 0.030 Uiso 1 1 calc R . .
C3 C 0.77304(17) 0.15661(15) 0.14811(8) 0.0247(6) Uani 1 1 d . . .
H3A H 0.7962 0.1327 0.1271 0.030 Uiso 1 1 calc R . .
H3B H 0.7723 0.1190 0.1673 0.030 Uiso 1 1 calc R . .
C4 C 0.83510(17) 0.21858(15) 0.16099(8) 0.0266(6) Uani 1 1 d . . .
H4A H 0.8199 0.2349 0.1849 0.032 Uiso 1 1 calc R . .
H4B H 0.8953 0.1987 0.1637 0.032 Uiso 1 1 calc R . .
C5 C 0.86644(18) 0.26545(17) 0.10181(8) 0.0280(6) Uani 1 1 d . . .
H5B H 0.8730 0.2112 0.0999 0.034 Uiso 1 1 calc R . .
H5C H 0.9248 0.2880 0.1003 0.034 Uiso 1 1 calc R . .
C6 C 0.80513(17) 0.29288(17) 0.07067(8) 0.0271(6) Uani 1 1 d . . .
H6A H 0.8068 0.3475 0.0701 0.033 Uiso 1 1 calc R . .
H6B H 0.8259 0.2745 0.0480 0.033 Uiso 1 1 calc R . .
C7 C 0.65970(17) 0.30159(16) 0.04258(7) 0.0244(6) Uani 1 1 d . . .
H7A H 0.6805 0.2826 0.0200 0.029 Uiso 1 1 calc R . .
H7B H 0.6684 0.3558 0.0430 0.029 Uiso 1 1 calc R . .
C8 C 0.56344(18) 0.28543(15) 0.04293(7) 0.0224(6) Uani 1 1 d . . .
C9 C 0.51931(17) 0.31439(14) 0.07120(7) 0.0210(5) Uani 1 1 d . . .
C10 C 0.42784(17) 0.30905(14) 0.07116(7) 0.0206(5) Uani 1 1 d . . .
C11 C 0.38409(19) 0.26954(15) 0.04319(7) 0.0257(6) Uani 1 1 d . . .
H11A H 0.3223 0.2652 0.0427 0.031 Uiso 1 1 calc R . .
C12 C 0.42660(19) 0.23611(15) 0.01593(7) 0.0262(6) Uani 1 1 d . . .
C13 C 0.51693(19) 0.24597(15) 0.01599(7) 0.0255(6) Uani 1 1 d . . .
H13A H 0.5471 0.2252 -0.0028 0.031 Uiso 1 1 calc R . .
C14 C 0.38154(18) 0.34643(15) 0.10030(7) 0.0247(6) Uani 1 1 d . . .
H14A H 0.4213 0.3467 0.1224 0.030 Uiso 1 1 calc R . .
H14B H 0.3300 0.3162 0.1051 0.030 Uiso 1 1 calc R . .
C15 C 0.35030(19) 0.42684(16) 0.09258(8) 0.0294(6) Uani 1 1 d . . .
C16 C 0.2753(2) 0.4280(2) 0.06341(10) 0.0524(10) Uani 1 1 d . . .
H16A H 0.2556 0.4790 0.0592 0.079 Uiso 1 1 calc R . .
H16B H 0.2267 0.3982 0.0710 0.079 Uiso 1 1 calc R . .
H16C H 0.2952 0.4075 0.0413 0.079 Uiso 1 1 calc R . .
C17 C 0.4254(2) 0.47413(17) 0.08076(9) 0.0380(8) Uani 1 1 d . . .
H17A H 0.4054 0.5251 0.0771 0.057 Uiso 1 1 calc R . .
H17B H 0.4449 0.4545 0.0583 0.057 Uiso 1 1 calc R . .
H17C H 0.4741 0.4730 0.0993 0.057 Uiso 1 1 calc R . .
C18 C 0.3197(2) 0.4582(2) 0.12739(10) 0.0457(9) Uani 1 1 d . . .
H18A H 0.2972 0.5083 0.1231 0.069 Uiso 1 1 calc R . .
H18B H 0.3691 0.4596 0.1457 0.069 Uiso 1 1 calc R . .
H18C H 0.2735 0.4267 0.1357 0.069 Uiso 1 1 calc R . .
C19 C 0.3766(2) 0.19100(17) -0.01273(8) 0.0350(7) Uani 1 1 d . . .
H19A H 0.3162 0.1846 -0.0065 0.052 Uiso 1 1 calc R . .
H19B H 0.4043 0.1425 -0.0145 0.052 Uiso 1 1 calc R . .
H19C H 0.3767 0.2166 -0.0358 0.052 Uiso 1 1 calc R . .
C20 C 0.61947(18) 0.14283(14) 0.16124(7) 0.0241(6) Uani 1 1 d . . .
H20A H 0.6358 0.0900 0.1629 0.029 Uiso 1 1 calc R . .
H20B H 0.5597 0.1457 0.1493 0.029 Uiso 1 1 calc R . .
C21 C 0.61738(17) 0.17291(15) 0.19847(7) 0.0228(5) Uani 1 1 d . . .
C22 C 0.58070(17) 0.24341(15) 0.20152(7) 0.0212(5) Uani 1 1 d . . .
C23 C 0.57283(18) 0.27397(15) 0.23580(7) 0.0236(6) Uani 1 1 d . . .
C24 C 0.60242(18) 0.23160(15) 0.26559(7) 0.0264(6) Uani 1 1 d . . .
H24A H 0.5976 0.2518 0.2888 0.032 Uiso 1 1 calc R . .
C25 C 0.63859(18) 0.16132(16) 0.26309(7) 0.0264(6) Uani 1 1 d . . .
C26 C 0.64531(17) 0.13287(15) 0.22899(8) 0.0242(6) Uani 1 1 d . . .
H26A H 0.6695 0.0851 0.2264 0.029 Uiso 1 1 calc R . .
C27 C 0.54030(18) 0.35196(14) 0.24004(7) 0.0248(6) Uani 1 1 d . . .
H27A H 0.5535 0.3803 0.2185 0.030 Uiso 1 1 calc R . .
H27B H 0.5744 0.3745 0.2608 0.030 Uiso 1 1 calc R . .
C28 C 0.44228(19) 0.36210(15) 0.24543(8) 0.0265(6) Uani 1 1 d . . .
C29 C 0.4245(2) 0.44543(17) 0.24755(10) 0.0422(8) Uani 1 1 d . . .
H29A H 0.3629 0.4536 0.2514 0.063 Uiso 1 1 calc R . .
H29B H 0.4381 0.4690 0.2251 0.063 Uiso 1 1 calc R . .
H29C H 0.4613 0.4668 0.2675 0.063 Uiso 1 1 calc R . .
C30 C 0.3862(2) 0.3283(2) 0.21440(9) 0.0453(9) Uani 1 1 d . . .
H30A H 0.3244 0.3381 0.2174 0.068 Uiso 1 1 calc R . .
H30B H 0.3960 0.2749 0.2139 0.068 Uiso 1 1 calc R . .
H30C H 0.4019 0.3502 0.1919 0.068 Uiso 1 1 calc R . .
C31 C 0.4196(2) 0.32624(18) 0.28052(9) 0.0394(8) Uani 1 1 d . . .
H31A H 0.3580 0.3353 0.2841 0.059 Uiso 1 1 calc R . .
H31B H 0.4563 0.3476 0.3005 0.059 Uiso 1 1 calc R . .
H31C H 0.4301 0.2729 0.2794 0.059 Uiso 1 1 calc R . .
C32 C 0.6722(2) 0.11896(17) 0.29626(8) 0.0349(7) Uani 1 1 d . . .
H32A H 0.6545 0.0671 0.2938 0.052 Uiso 1 1 calc R . .
H32B H 0.6477 0.1403 0.3173 0.052 Uiso 1 1 calc R . .
H32C H 0.7361 0.1221 0.2991 0.052 Uiso 1 1 calc R . .
C33 C 0.89139(17) 0.34074(15) 0.15537(8) 0.0267(6) Uani 1 1 d . . .
H33A H 0.9512 0.3202 0.1589 0.032 Uiso 1 1 calc R . .
H33B H 0.8709 0.3495 0.1794 0.032 Uiso 1 1 calc R . .
C34 C 0.89673(17) 0.41469(16) 0.13678(7) 0.0250(6) Uani 1 1 d . . .
C35 C 0.82131(17) 0.45443(15) 0.12423(7) 0.0237(6) Uani 1 1 d . . .
C36 C 0.82811(19) 0.52873(16) 0.11394(7) 0.0265(6) Uani 1 1 d . . .
C37 C 0.91113(19) 0.56038(16) 0.11447(8) 0.0296(6) Uani 1 1 d . . .
H37A H 0.9160 0.6106 0.1076 0.036 Uiso 1 1 calc R . .
C38 C 0.98701(19) 0.52116(18) 0.12470(8) 0.0316(7) Uani 1 1 d . . .
C39 C 0.97793(18) 0.44872(17) 0.13601(7) 0.0268(6) Uani 1 1 d . . .
H39A H 1.0290 0.4214 0.1435 0.032 Uiso 1 1 calc R . .
C40 C 0.7460(2) 0.57410(16) 0.10562(8) 0.0304(6) Uani 1 1 d . . .
H40A H 0.7568 0.6239 0.1160 0.036 Uiso 1 1 calc R . .
H40B H 0.6989 0.5514 0.1185 0.036 Uiso 1 1 calc R . .
C41 C 0.7108(2) 0.58431(17) 0.06607(8) 0.0345(7) Uani 1 1 d . . .
C42 C 0.6927(2) 0.50907(18) 0.04831(9) 0.0426(8) Uani 1 1 d . . .
H42A H 0.6697 0.5163 0.0234 0.064 Uiso 1 1 calc R . .
H42B H 0.6497 0.4821 0.0613 0.064 Uiso 1 1 calc R . .
H42C H 0.7471 0.4806 0.0489 0.064 Uiso 1 1 calc R . .
C43 C 0.6252(2) 0.6281(2) 0.06579(11) 0.0522(10) Uani 1 1 d . . .
H43A H 0.6025 0.6373 0.0410 0.078 Uiso 1 1 calc R . .
H43B H 0.6361 0.6753 0.0781 0.078 Uiso 1 1 calc R . .
H43C H 0.5822 0.5996 0.0781 0.078 Uiso 1 1 calc R . .
C44 C 0.7764(2) 0.6267(2) 0.04543(9) 0.0461(9) Uani 1 1 d . . .
H44A H 0.7514 0.6356 0.0209 0.069 Uiso 1 1 calc R . .
H44B H 0.8301 0.5976 0.0448 0.069 Uiso 1 1 calc R . .
H44C H 0.7898 0.6740 0.0573 0.069 Uiso 1 1 calc R . .
C45 C 1.0764(2) 0.5564(2) 0.12397(9) 0.0433(8) Uani 1 1 d . . .
H45A H 1.1105 0.5473 0.1468 0.065 Uiso 1 1 calc R . .
H45B H 1.0698 0.6098 0.1202 0.065 Uiso 1 1 calc R . .
H45C H 1.1069 0.5351 0.1044 0.065 Uiso 1 1 calc R . .
C46 C 0.5562(2) 0.56186(16) 0.17220(8) 0.0322(7) Uani 1 1 d . . .
H46A H 0.5123 0.5638 0.1529 0.039 Uiso 1 1 calc R . .
C47 C 0.5719(2) 0.62215(18) 0.19394(10) 0.0457(9) Uani 1 1 d . . .
H47A H 0.5383 0.6658 0.1897 0.055 Uiso 1 1 calc R . .
C48 C 0.6359(2) 0.61989(18) 0.22182(9) 0.0438(9) Uani 1 1 d . . .
H48A H 0.6465 0.6615 0.2370 0.053 Uiso 1 1 calc R . .
C49 C 0.6844(2) 0.55629(16) 0.22736(8) 0.0304(7) Uani 1 1 d . . .
H49A H 0.7290 0.5537 0.2464 0.036 Uiso 1 1 calc R . .
C50 C 0.66777(17) 0.49663(15) 0.20517(7) 0.0238(6) Uani 1 1 d . . .
H50A H 0.7016 0.4529 0.2087 0.029 Uiso 1 1 calc R . .
U2 U 0.176851(6) 1.003427(5) 0.148397(2) 0.01629(3) Uani 1 1 d . . .
O6 O 0.08770(11) 0.98291(10) 0.10323(5) 0.0231(4) Uani 1 1 d . . .
O7 O 0.27405(11) 0.93431(10) 0.12374(5) 0.0216(4) Uani 1 1 d . . .
O8 O 0.05913(11) 1.03891(10) 0.17693(5) 0.0222(4) Uani 1 1 d . . .
O9 O 0.11620(12) 0.88405(10) 0.16001(5) 0.0224(4) Uani 1 1 d . . .
O10 O 0.23172(11) 0.99671(10) 0.19431(5) 0.0237(4) Uani 1 1 d . . .
N5 N 0.21801(14) 1.08838(12) 0.08342(6) 0.0210(5) Uani 1 1 d . . .
N6 N 0.33540(14) 1.07717(12) 0.14828(6) 0.0207(5) Uani 1 1 d . . .
N7 N 0.16823(14) 1.15870(12) 0.15028(6) 0.0222(5) Uani 1 1 d . . .
N8 N 0.12583(13) 0.83186(12) 0.18480(5) 0.0182(4) Uani 1 1 d . . .
C51 C 0.31298(17) 1.07790(16) 0.08123(7) 0.0233(6) Uani 1 1 d . . .
H51A H 0.3311 1.1043 0.0599 0.028 Uiso 1 1 calc R . .
H51B H 0.3249 1.0247 0.0780 0.028 Uiso 1 1 calc R . .
C52 C 0.36716(17) 1.10547(16) 0.11408(7) 0.0239(6) Uani 1 1 d . . .
H52A H 0.4286 1.0899 0.1126 0.029 Uiso 1 1 calc R . .
H52B H 0.3658 1.1601 0.1143 0.029 Uiso 1 1 calc R . .
C53 C 0.32522(17) 1.13765(15) 0.17406(7) 0.0245(6) Uani 1 1 d . . .
H53A H 0.3816 1.1641 0.1780 0.029 Uiso 1 1 calc R . .
H53B H 0.3116 1.1160 0.1972 0.029 Uiso 1 1 calc R . .
C54 C 0.25441(17) 1.19305(15) 0.16226(8) 0.0256(6) Uani 1 1 d . . .
H54A H 0.2460 1.2270 0.1824 0.031 Uiso 1 1 calc R . .
H54B H 0.2745 1.2229 0.1423 0.031 Uiso 1 1 calc R . .
C55 C 0.13568(18) 1.18469(15) 0.11369(7) 0.0244(6) Uani 1 1 d . . .
H55A H 0.1264 1.2387 0.1146 0.029 Uiso 1 1 calc R . .
H55B H 0.0783 1.1614 0.1071 0.029 Uiso 1 1 calc R . .
C56 C 0.19578(18) 1.16797(15) 0.08479(7) 0.0259(6) Uani 1 1 d . . .
H56A H 0.1673 1.1833 0.0613 0.031 Uiso 1 1 calc R . .
H56B H 0.2502 1.1970 0.0892 0.031 Uiso 1 1 calc R . .
C57 C 0.17225(17) 1.05378(16) 0.05105(7) 0.0232(6) Uani 1 1 d . . .
H57A H 0.1910 1.0016 0.0497 0.028 Uiso 1 1 calc R . .
H57B H 0.1901 1.0795 0.0295 0.028 Uiso 1 1 calc R . .
C58 C 0.07369(17) 1.05637(15) 0.05090(7) 0.0224(6) Uani 1 1 d . . .
C59 C 0.03516(17) 1.01640(15) 0.07742(7) 0.0210(5) Uani 1 1 d . . .
C60 C -0.05589(17) 1.01001(15) 0.07724(7) 0.0214(5) Uani 1 1 d . . .
C61 C -0.10648(18) 1.04866(15) 0.05077(7) 0.0248(6) Uani 1 1 d . . .
H61A H -0.1683 1.0456 0.0505 0.030 Uiso 1 1 calc R . .
C62 C -0.07048(18) 1.09134(15) 0.02482(7) 0.0251(6) Uani 1 1 d . . .
C63 C 0.02083(18) 1.09383(16) 0.02505(7) 0.0253(6) Uani 1 1 d . . .
H63A H 0.0470 1.1216 0.0072 0.030 Uiso 1 1 calc R . .
C64 C -0.09464(17) 0.96124(16) 0.10447(7) 0.0248(6) Uani 1 1 d . . .
H64A H -0.1522 0.9817 0.1095 0.030 Uiso 1 1 calc R . .
H64B H -0.0564 0.9632 0.1270 0.030 Uiso 1 1 calc R . .
C65 C -0.10727(17) 0.87884(17) 0.09326(7) 0.0264(6) Uani 1 1 d . . .
C66 C -0.1768(2) 0.87281(19) 0.06155(8) 0.0390(8) Uani 1 1 d . . .
H66A H -0.1869 0.8207 0.0556 0.058 Uiso 1 1 calc R . .
H66B H -0.1564 0.8987 0.0408 0.058 Uiso 1 1 calc R . .
H66C H -0.2314 0.8952 0.0681 0.058 Uiso 1 1 calc R . .
C67 C -0.13700(19) 0.8372(2) 0.12563(8) 0.0395(8) Uani 1 1 d . . .
H67A H -0.1499 0.7858 0.1190 0.059 Uiso 1 1 calc R . .
H67B H -0.1897 0.8606 0.1336 0.059 Uiso 1 1 calc R . .
H67C H -0.0905 0.8385 0.1451 0.059 Uiso 1 1 calc R . .
C68 C -0.02203(19) 0.84465(16) 0.08250(8) 0.0316(7) Uani 1 1 d . . .
H68A H -0.0315 0.7923 0.0768 0.047 Uiso 1 1 calc R . .
H68B H 0.0231 0.8493 0.1024 0.047 Uiso 1 1 calc R . .
H68C H -0.0031 0.8705 0.0615 0.047 Uiso 1 1 calc R . .
C69 C -0.1276(2) 1.13319(18) -0.00308(8) 0.0332(7) Uani 1 1 d . . .
H69A H -0.1889 1.1288 0.0022 0.050 Uiso 1 1 calc R . .
H69B H -0.1203 1.1125 -0.0268 0.050 Uiso 1 1 calc R . .
H69C H -0.1106 1.1854 -0.0027 0.050 Uiso 1 1 calc R . .
C70 C 0.40069(16) 1.02428(15) 0.16564(7) 0.0230(6) Uani 1 1 d . . .
H70A H 0.3773 1.0043 0.1876 0.028 Uiso 1 1 calc R . .
H70B H 0.4548 1.0518 0.1731 0.028 Uiso 1 1 calc R . .
C71 C 0.42358(16) 0.96065(15) 0.14233(7) 0.0229(6) Uani 1 1 d . . .
C72 C 0.35879(16) 0.91770(15) 0.12274(7) 0.0207(5) Uani 1 1 d . . .
C73 C 0.38535(17) 0.85997(15) 0.10108(7) 0.0236(6) Uani 1 1 d . . .
C74 C 0.47412(18) 0.84408(17) 0.10067(8) 0.0307(7) Uani 1 1 d . . .
H74A H 0.4915 0.8048 0.0860 0.037 Uiso 1 1 calc R . .
C75 C 0.53793(18) 0.88342(19) 0.12086(8) 0.0341(7) Uani 1 1 d . . .
C76 C 0.51137(17) 0.94250(17) 0.14096(8) 0.0291(6) Uani 1 1 d . . .
H76A H 0.5544 0.9714 0.1542 0.035 Uiso 1 1 calc R . .
C77 C 0.31927(18) 0.81551(15) 0.07794(7) 0.0265(6) Uani 1 1 d . . .
H77A H 0.3437 0.8061 0.0547 0.032 Uiso 1 1 calc R . .
H77B H 0.2662 0.8461 0.0731 0.032 Uiso 1 1 calc R . .
C78 C 0.2917(2) 0.74085(16) 0.09334(8) 0.0291(6) Uani 1 1 d . . .
C79 C 0.2278(3) 0.7038(2) 0.06565(10) 0.0582(11) Uani 1 1 d . . .
H79A H 0.1759 0.7349 0.0612 0.087 Uiso 1 1 calc R . .
H79B H 0.2105 0.6556 0.0747 0.087 Uiso 1 1 calc R . .
H79C H 0.2560 0.6969 0.0433 0.087 Uiso 1 1 calc R . .
C80 C 0.2456(2) 0.75362(17) 0.12737(8) 0.0346(7) Uani 1 1 d . . .
H80A H 0.1940 0.7847 0.1219 0.052 Uiso 1 1 calc R . .
H80B H 0.2856 0.7783 0.1453 0.052 Uiso 1 1 calc R . .
H80C H 0.2276 0.7061 0.1369 0.052 Uiso 1 1 calc R . .
C81 C 0.3701(2) 0.68932(19) 0.10205(11) 0.0516(10) Uani 1 1 d . . .
H81A H 0.3493 0.6417 0.1105 0.077 Uiso 1 1 calc R . .
H81B H 0.4099 0.7117 0.1208 0.077 Uiso 1 1 calc R . .
H81C H 0.4010 0.6817 0.0805 0.077 Uiso 1 1 calc R . .
C82 C 0.6339(2) 0.8635(3) 0.12122(11) 0.0560(11) Uani 1 1 d . . .
H82A H 0.6440 0.8352 0.0996 0.084 Uiso 1 1 calc R . .
H82B H 0.6509 0.8338 0.1425 0.084 Uiso 1 1 calc R . .
H82C H 0.6690 0.9088 0.1218 0.084 Uiso 1 1 calc R . .
C83 C 0.10112(18) 1.18366(15) 0.17443(7) 0.0258(6) Uani 1 1 d . . .
H83A H 0.0425 1.1764 0.1619 0.031 Uiso 1 1 calc R . .
H83B H 0.1088 1.2373 0.1788 0.031 Uiso 1 1 calc R . .
C84 C 0.10354(17) 1.14525(15) 0.20985(7) 0.0231(6) Uani 1 1 d . . .
C85 C 0.07315(17) 1.07174(15) 0.20894(7) 0.0223(6) Uani 1 1 d . . .
C86 C 0.05988(17) 1.03599(15) 0.24148(7) 0.0224(6) Uani 1 1 d . . .
C87 C 0.08673(18) 1.07214(16) 0.27355(7) 0.0262(6) Uani 1 1 d . . .
H87A H 0.0805 1.0472 0.2955 0.031 Uiso 1 1 calc R . .
C88 C 0.12202(18) 1.14278(16) 0.27469(8) 0.0272(6) Uani 1 1 d . . .
C89 C 0.12828(18) 1.17931(15) 0.24230(8) 0.0259(6) Uani 1 1 d . . .
H89A H 0.1499 1.2285 0.2424 0.031 Uiso 1 1 calc R . .
C90 C 0.01913(18) 0.96023(15) 0.24132(8) 0.0258(6) Uani 1 1 d . . .
H90A H 0.0449 0.9328 0.2624 0.031 Uiso 1 1 calc R . .
H90B H 0.0353 0.9337 0.2197 0.031 Uiso 1 1 calc R . .
C91 C -0.08176(18) 0.95821(15) 0.24186(7) 0.0253(6) Uani 1 1 d . . .
C92 C -0.1254(2) 0.9985(2) 0.20943(8) 0.0391(8) Uani 1 1 d . . .
H92A H -0.1890 0.9948 0.2097 0.059 Uiso 1 1 calc R . .
H92B H -0.1071 0.9760 0.1874 0.059 Uiso 1 1 calc R . .
H92C H -0.1081 1.0506 0.2103 0.059 Uiso 1 1 calc R . .
C93 C -0.1089(2) 0.87726(18) 0.24096(11) 0.0481(9) Uani 1 1 d . . .
H93A H -0.1726 0.8738 0.2409 0.072 Uiso 1 1 calc R . .
H93B H -0.0817 0.8520 0.2621 0.072 Uiso 1 1 calc R . .
H93C H -0.0899 0.8540 0.2193 0.072 Uiso 1 1 calc R . .
C94 C -0.1112(2) 0.99371(19) 0.27582(8) 0.0363(7) Uani 1 1 d . . .
H94A H -0.1744 0.9873 0.2766 0.054 Uiso 1 1 calc R . .
H94B H -0.0973 1.0465 0.2759 0.054 Uiso 1 1 calc R . .
H94C H -0.0809 0.9702 0.2968 0.054 Uiso 1 1 calc R . .
C95 C 0.1535(2) 1.17887(18) 0.30984(8) 0.0386(8) Uani 1 1 d . . .
H95A H 0.1623 1.2318 0.3060 0.058 Uiso 1 1 calc R . .
H95B H 0.2089 1.1563 0.3190 0.058 Uiso 1 1 calc R . .
H95C H 0.1098 1.1719 0.3272 0.058 Uiso 1 1 calc R . .
C96 C 0.07585(17) 0.77060(15) 0.17994(7) 0.0232(6) Uani 1 1 d . . .
H96A H 0.0368 0.7661 0.1591 0.028 Uiso 1 1 calc R . .
C97 C 0.08103(19) 0.71488(16) 0.20483(8) 0.0303(7) Uani 1 1 d . . .
H97A H 0.0453 0.6723 0.2014 0.036 Uiso 1 1 calc R . .
C98 C 0.1386(2) 0.72119(17) 0.23495(8) 0.0341(7) Uani 1 1 d . . .
H98A H 0.1425 0.6832 0.2525 0.041 Uiso 1 1 calc R . .
C99 C 0.1903(2) 0.78343(16) 0.23920(8) 0.0300(6) Uani 1 1 d . . .
H99A H 0.2309 0.7882 0.2596 0.036 Uiso 1 1 calc R . .
C100 C 0.18313(17) 0.83859(15) 0.21384(7) 0.0239(6) Uani 1 1 d . . .
H10B H 0.2186 0.8815 0.2168 0.029 Uiso 1 1 calc R . .
C101 C 0.4965(4) -0.0108(2) 0.03583(11) 0.0655(13) Uani 1 1 d . . .
H10A H 0.4940 -0.0176 0.0609 0.079 Uiso 1 1 calc R . .
C102 C 0.5703(3) 0.0201(2) 0.02286(13) 0.0685(13) Uani 1 1 d . . .
H10C H 0.6192 0.0332 0.0388 0.082 Uiso 1 1 calc R . .
C103 C 0.5718(3) 0.0315(2) -0.01314(13) 0.0666(13) Uani 1 1 d . . .
H10D H 0.6213 0.0540 -0.0223 0.080 Uiso 1 1 calc R . .
C201 C 0.9571(5) 0.4256(4) 0.0360(3) 0.046(3) Uani 0.569(17) 1 d PG A 1
H201 H 0.9314 0.4622 0.0500 0.056 Uiso 0.569(17) 1 calc PR A 1
C202 C 1.0247(5) 0.3820(4) 0.05116(12) 0.039(2) Uani 0.569(17) 1 d PG A 1
H202 H 1.0453 0.3887 0.0755 0.046 Uiso 0.569(17) 1 calc PR A 1
C203 C 1.0622(5) 0.3284(3) 0.0306(2) 0.063(3) Uani 0.569(17) 1 d PG A 1
H203 H 1.1084 0.2986 0.0410 0.075 Uiso 0.569(17) 1 calc PR A 1
C204 C 1.0320(7) 0.3185(6) -0.0050(2) 0.061(4) Uani 0.569(17) 1 d PG A 1
H204 H 1.0576 0.2820 -0.0190 0.073 Uiso 0.569(17) 1 calc PR A 1
C205 C 0.9644(6) 0.3622(9) -0.02015(13) 0.068(5) Uani 0.569(17) 1 d PG A 1
H205 H 0.9437 0.3555 -0.0445 0.082 Uiso 0.569(17) 1 calc PR A 1
C206 C 0.9269(4) 0.4158(7) 0.0004(3) 0.073(4) Uani 0.569(17) 1 d PG A 1
H206 H 0.8806 0.4456 -0.0100 0.087 Uiso 0.569(17) 1 calc PR A 1
C211 C 0.9766(13) 0.4131(10) 0.0446(2) 0.083(8) Uani 0.431(17) 1 d PG A 2
H211 H 0.9710 0.4370 0.0668 0.099 Uiso 0.431(17) 1 calc PR A 2
C212 C 1.0317(10) 0.3525(12) 0.0428(4) 0.076(7) Uani 0.431(17) 1 d PG A 2
H212 H 1.0636 0.3350 0.0639 0.092 Uiso 0.431(17) 1 calc PR A 2
C213 C 1.0399(9) 0.3175(8) 0.0102(6) 0.093(8) Uani 0.431(17) 1 d PG A 2
H213 H 1.0775 0.2761 0.0090 0.112 Uiso 0.431(17) 1 calc PR A 2
C214 C 0.9932(11) 0.3431(7) -0.0206(4) 0.069(5) Uani 0.431(17) 1 d PG A 2
H214 H 0.9988 0.3192 -0.0429 0.083 Uiso 0.431(17) 1 calc PR A 2
C215 C 0.9381(7) 0.4037(8) -0.0188(3) 0.058(4) Uani 0.431(17) 1 d PG A 2
H215 H 0.9062 0.4213 -0.0399 0.070 Uiso 0.431(17) 1 calc PR A 2
C216 C 0.9299(9) 0.4387(5) 0.0138(4) 0.067(5) Uani 0.431(17) 1 d PG A 2
H216 H 0.8922 0.4802 0.0150 0.081 Uiso 0.431(17) 1 calc PR A 2

loop_
_atom_site_aniso_label
_atom_site_aniso_U_11
_atom_site_aniso_U_22
_atom_site_aniso_U_33
_atom_site_aniso_U_23
_atom_site_aniso_U_13
_atom_site_aniso_U_12
U1 0.01775(4) 0.01567(5) 0.01879(5) -0.00141(4) -0.00107(3) -0.00003(4)
O1 0.0225(9) 0.0280(11) 0.0207(9) -0.0067(8) -0.0040(7) 0.0010(8)
O2 0.0231(9) 0.0206(9) 0.0232(10) 0.0009(8) 0.0000(8) 0.0007(8)
O3 0.0212(9) 0.0241(10) 0.0386(12) 0.0072(9) -0.0025(8) -0.0031(8)
O4 0.0277(10) 0.0186(10) 0.0291(10) -0.0104(8) -0.0071(8) 0.0029(8)
O5 0.0230(9) 0.0214(10) 0.0263(10) -0.0021(8) -0.0031(7) 0.0028(8)
N1 0.0228(11) 0.0223(12) 0.0243(12) -0.0024(9) 0.0007(9) -0.0003(9)
N2 0.0222(11) 0.0178(11) 0.0260(12) -0.0030(9) 0.0022(9) 0.0005(9)
N3 0.0205(11) 0.0221(12) 0.0257(12) -0.0004(9) 0.0005(9) 0.0003(9)
N4 0.0235(11) 0.0165(11) 0.0214(11) -0.0036(9) 0.0011(9) -0.0004(9)
C1 0.0304(15) 0.0245(15) 0.0247(14) -0.0064(11) 0.0015(12) 0.0032(12)
C2 0.0308(14) 0.0188(14) 0.0260(14) -0.0050(11) 0.0019(11) 0.0001(12)
C3 0.0253(13) 0.0199(14) 0.0288(14) 0.0008(11) 0.0022(11) 0.0054(11)
C4 0.0209(13) 0.0253(15) 0.0327(15) 0.0009(12) -0.0030(11) 0.0046(11)
C5 0.0212(13) 0.0312(16) 0.0319(15) -0.0014(12) 0.0043(12) 0.0028(12)
C6 0.0226(14) 0.0314(16) 0.0281(15) -0.0017(12) 0.0075(11) -0.0002(12)
C7 0.0273(14) 0.0258(14) 0.0204(13) -0.0009(11) 0.0029(11) -0.0011(12)
C8 0.0267(14) 0.0199(13) 0.0203(13) 0.0011(10) -0.0004(11) -0.0005(11)
C9 0.0271(13) 0.0172(13) 0.0179(12) -0.0006(10) -0.0031(10) -0.0008(11)
C10 0.0254(13) 0.0172(13) 0.0191(13) 0.0014(10) 0.0009(10) -0.0024(11)
C11 0.0281(14) 0.0218(14) 0.0266(14) 0.0027(11) -0.0016(11) -0.0068(12)
C12 0.0340(15) 0.0214(14) 0.0219(14) -0.0005(11) -0.0057(12) -0.0045(12)
C13 0.0346(15) 0.0231(14) 0.0186(13) -0.0026(11) 0.0016(11) -0.0010(12)
C14 0.0255(13) 0.0266(15) 0.0222(13) 0.0003(11) 0.0029(11) -0.0035(12)
C15 0.0277(15) 0.0292(16) 0.0311(16) -0.0004(12) 0.0008(12) 0.0038(12)
C16 0.044(2) 0.051(2) 0.060(2) -0.0017(19) -0.0164(18) 0.0136(18)
C17 0.0434(19) 0.0219(15) 0.050(2) 0.0023(14) 0.0087(16) 0.0036(14)
C18 0.052(2) 0.039(2) 0.049(2) -0.0042(16) 0.0184(17) 0.0072(17)
C19 0.0429(18) 0.0341(17) 0.0266(15) -0.0077(13) -0.0049(13) -0.0088(14)
C20 0.0285(14) 0.0138(13) 0.0300(15) -0.0016(11) 0.0023(12) -0.0029(11)
C21 0.0233(13) 0.0176(13) 0.0276(14) -0.0018(11) 0.0028(11) -0.0041(11)
C22 0.0192(12) 0.0205(13) 0.0239(13) 0.0016(11) 0.0023(10) -0.0041(11)
C23 0.0246(13) 0.0187(13) 0.0277(14) -0.0008(11) 0.0029(11) -0.0042(11)
C24 0.0307(15) 0.0250(15) 0.0234(14) -0.0004(11) 0.0014(11) -0.0047(12)
C25 0.0290(14) 0.0228(14) 0.0270(14) 0.0035(12) -0.0007(11) -0.0024(12)
C26 0.0239(13) 0.0160(13) 0.0327(15) 0.0009(11) 0.0026(11) -0.0020(11)
C27 0.0321(15) 0.0175(13) 0.0254(14) -0.0009(11) 0.0045(12) -0.0037(11)
C28 0.0332(15) 0.0186(13) 0.0281(15) -0.0032(11) 0.0045(12) 0.0016(12)
C29 0.050(2) 0.0223(16) 0.056(2) -0.0004(15) 0.0155(17) 0.0038(15)
C30 0.0358(17) 0.052(2) 0.046(2) -0.0180(17) -0.0045(15) 0.0071(17)
C31 0.0450(19) 0.0323(18) 0.0433(19) 0.0011(15) 0.0180(15) -0.0008(15)
C32 0.0431(18) 0.0314(17) 0.0288(16) 0.0037(13) -0.0045(14) 0.0002(14)
C33 0.0191(12) 0.0261(15) 0.0336(15) 0.0008(12) -0.0058(11) -0.0019(12)
C34 0.0220(13) 0.0282(15) 0.0245(14) -0.0021(11) 0.0011(11) -0.0025(12)
C35 0.0225(13) 0.0259(15) 0.0227(14) 0.0002(11) 0.0015(11) -0.0048(11)
C36 0.0300(15) 0.0283(15) 0.0212(14) -0.0003(11) 0.0025(11) -0.0043(12)
C37 0.0365(16) 0.0258(15) 0.0277(15) -0.0013(12) 0.0089(13) -0.0116(13)
C38 0.0288(15) 0.0400(18) 0.0262(15) -0.0068(13) 0.0046(12) -0.0120(13)
C39 0.0227(13) 0.0357(16) 0.0218(14) -0.0032(12) 0.0006(11) -0.0034(12)
C40 0.0365(16) 0.0234(15) 0.0317(16) 0.0028(12) 0.0060(13) -0.0023(13)
C41 0.0401(17) 0.0271(16) 0.0357(17) 0.0078(13) -0.0016(14) -0.0068(14)
C42 0.052(2) 0.0341(18) 0.0392(18) 0.0023(15) -0.0098(16) -0.0056(16)
C43 0.054(2) 0.040(2) 0.061(2) 0.0129(18) -0.0071(19) 0.0068(18)
C44 0.061(2) 0.040(2) 0.0363(18) 0.0115(15) -0.0005(17) -0.0148(18)
C45 0.0334(17) 0.052(2) 0.045(2) 0.0005(16) 0.0049(15) -0.0175(16)
C46 0.0326(16) 0.0248(15) 0.0373(17) -0.0060(13) -0.0082(13) 0.0057(13)
C47 0.054(2) 0.0274(17) 0.052(2) -0.0142(15) -0.0149(17) 0.0154(16)
C48 0.054(2) 0.0275(17) 0.047(2) -0.0173(15) -0.0114(17) 0.0033(15)
C49 0.0348(16) 0.0271(15) 0.0279(15) -0.0038(12) -0.0056(13) -0.0045(13)
C50 0.0243(13) 0.0223(14) 0.0245(13) 0.0007(11) -0.0008(11) -0.0003(12)
U2 0.01458(4) 0.01605(5) 0.01787(5) 0.00124(4) -0.00094(3) -0.00254(4)
O6 0.0206(9) 0.0273(10) 0.0205(9) 0.0061(8) -0.0040(7) -0.0055(8)
O7 0.0128(8) 0.0226(10) 0.0293(10) -0.0022(8) 0.0004(7) -0.0017(7)
O8 0.0207(9) 0.0227(10) 0.0234(9) -0.0020(8) 0.0022(7) -0.0021(8)
O9 0.0239(9) 0.0194(9) 0.0229(9) 0.0066(7) -0.0037(8) -0.0036(8)
O10 0.0210(9) 0.0240(10) 0.0252(9) 0.0014(8) -0.0029(7) -0.0056(8)
N5 0.0198(11) 0.0224(12) 0.0205(11) 0.0022(9) -0.0005(9) -0.0037(9)
N6 0.0189(11) 0.0196(11) 0.0230(11) 0.0020(9) -0.0023(9) -0.0042(9)
N7 0.0227(11) 0.0195(11) 0.0242(11) 0.0036(9) 0.0013(9) -0.0012(9)
N8 0.0166(10) 0.0168(11) 0.0215(10) 0.0044(9) 0.0037(8) 0.0016(9)
C51 0.0200(13) 0.0270(15) 0.0233(14) 0.0043(11) 0.0030(11) -0.0048(11)
C52 0.0193(13) 0.0260(15) 0.0262(14) 0.0056(11) 0.0016(11) -0.0075(11)
C53 0.0219(13) 0.0221(14) 0.0287(14) -0.0015(11) -0.0032(11) -0.0060(11)
C54 0.0261(14) 0.0185(13) 0.0319(15) 0.0007(11) 0.0000(12) -0.0064(11)
C55 0.0253(13) 0.0208(14) 0.0264(14) 0.0059(11) -0.0016(11) -0.0002(11)
C56 0.0278(14) 0.0235(14) 0.0260(14) 0.0058(12) -0.0001(11) -0.0031(12)
C57 0.0222(13) 0.0294(15) 0.0180(13) 0.0015(11) 0.0019(10) -0.0034(11)
C58 0.0225(13) 0.0262(14) 0.0180(13) -0.0018(11) -0.0013(10) -0.0029(11)
C59 0.0223(13) 0.0234(14) 0.0165(12) -0.0008(10) -0.0024(10) 0.0001(11)
C60 0.0217(12) 0.0250(14) 0.0173(12) -0.0029(10) 0.0002(10) 0.0023(11)
C61 0.0219(13) 0.0279(15) 0.0242(14) -0.0027(11) -0.0002(11) 0.0041(12)
C62 0.0289(14) 0.0258(15) 0.0196(13) -0.0014(11) -0.0047(11) 0.0052(12)
C63 0.0296(14) 0.0278(15) 0.0184(13) 0.0016(11) 0.0004(11) 0.0002(12)
C64 0.0179(13) 0.0393(17) 0.0175(13) 0.0004(12) 0.0027(10) 0.0010(12)
C65 0.0178(13) 0.0369(17) 0.0236(14) 0.0060(12) -0.0035(11) -0.0062(12)
C66 0.0314(16) 0.050(2) 0.0328(17) 0.0093(15) -0.0122(13) -0.0165(15)
C67 0.0252(14) 0.054(2) 0.0393(17) 0.0204(16) 0.0002(13) -0.0048(15)
C68 0.0385(16) 0.0293(16) 0.0263(15) -0.0036(12) -0.0016(12) -0.0067(13)
C69 0.0348(16) 0.0361(17) 0.0273(15) 0.0028(13) -0.0060(13) 0.0076(14)
C70 0.0147(12) 0.0239(14) 0.0293(14) 0.0017(11) -0.0043(11) -0.0031(10)
C71 0.0164(12) 0.0266(15) 0.0256(14) 0.0067(11) 0.0008(10) -0.0006(11)
C72 0.0141(12) 0.0236(14) 0.0245(13) 0.0048(11) 0.0026(10) -0.0002(10)
C73 0.0226(13) 0.0255(14) 0.0232(14) 0.0034(11) 0.0056(11) 0.0012(11)
C74 0.0267(14) 0.0392(18) 0.0277(15) 0.0000(13) 0.0106(12) 0.0064(13)
C75 0.0200(14) 0.051(2) 0.0320(16) 0.0019(14) 0.0074(12) 0.0036(14)
C76 0.0164(13) 0.0406(17) 0.0300(15) 0.0039(13) 0.0003(11) -0.0057(12)
C77 0.0285(14) 0.0274(15) 0.0242(14) -0.0008(11) 0.0055(11) -0.0001(12)
C78 0.0340(16) 0.0242(15) 0.0298(15) -0.0011(12) 0.0083(13) -0.0009(13)
C79 0.080(3) 0.048(2) 0.046(2) -0.0059(18) 0.003(2) -0.031(2)
C80 0.0393(17) 0.0275(16) 0.0389(18) 0.0049(13) 0.0162(14) 0.0018(14)
C81 0.052(2) 0.0276(18) 0.078(3) 0.0077(18) 0.025(2) 0.0130(16)
C82 0.0216(16) 0.092(3) 0.055(2) -0.014(2) 0.0073(16) 0.0101(18)
C83 0.0277(14) 0.0187(14) 0.0309(15) 0.0012(11) 0.0016(12) 0.0017(11)
C84 0.0226(13) 0.0201(14) 0.0269(14) 0.0008(11) 0.0030(11) 0.0037(11)
C85 0.0189(12) 0.0230(14) 0.0250(14) -0.0009(11) 0.0016(11) 0.0031(11)
C86 0.0204(13) 0.0200(13) 0.0273(14) 0.0008(11) 0.0055(11) 0.0044(11)
C87 0.0275(14) 0.0297(15) 0.0217(14) 0.0016(11) 0.0036(11) 0.0068(12)
C88 0.0275(14) 0.0254(15) 0.0284(15) -0.0053(12) 0.0001(12) 0.0047(12)
C89 0.0272(14) 0.0183(14) 0.0322(15) -0.0026(11) 0.0026(12) 0.0018(11)
C90 0.0301(15) 0.0196(14) 0.0281(15) 0.0016(11) 0.0062(12) 0.0055(12)
C91 0.0289(14) 0.0210(14) 0.0271(14) -0.0007(11) 0.0091(12) -0.0029(12)
C92 0.0293(15) 0.055(2) 0.0329(16) 0.0049(16) 0.0013(13) -0.0057(16)
C93 0.044(2) 0.0310(19) 0.072(3) -0.0036(17) 0.0201(19) -0.0085(16)
C94 0.0320(16) 0.046(2) 0.0316(16) -0.0051(15) 0.0094(13) 0.0036(15)
C95 0.0463(19) 0.0374(18) 0.0312(16) -0.0078(14) -0.0020(14) -0.0016(15)
C96 0.0189(13) 0.0207(14) 0.0295(15) 0.0033(11) -0.0016(11) -0.0041(11)
C97 0.0287(15) 0.0205(14) 0.0413(17) 0.0085(13) 0.0011(13) -0.0055(12)
C98 0.0439(18) 0.0276(16) 0.0307(16) 0.0107(13) 0.0020(14) -0.0002(14)
C99 0.0349(16) 0.0300(16) 0.0240(14) 0.0023(12) -0.0048(12) 0.0011(13)
C100 0.0252(13) 0.0222(14) 0.0237(13) -0.0005(11) -0.0017(10) -0.0019(12)
C101 0.119(4) 0.046(2) 0.034(2) 0.0053(18) 0.022(2) 0.005(3)
C102 0.090(4) 0.053(3) 0.061(3) -0.017(2) -0.003(3) 0.000(2)
C103 0.092(4) 0.044(2) 0.069(3) -0.008(2) 0.037(3) -0.010(2)
C201 0.038(4) 0.076(6) 0.026(6) -0.003(5) 0.005(4) -0.008(4)
C202 0.048(5) 0.035(5) 0.034(4) -0.004(3) 0.013(3) 0.002(4)
C203 0.116(9) 0.048(5) 0.026(5) -0.013(4) 0.021(5) -0.003(5)
C204 0.077(8) 0.064(8) 0.041(6) -0.018(5) 0.008(5) -0.034(6)
C205 0.045(7) 0.121(14) 0.038(5) -0.022(6) 0.005(4) -0.020(8)
C206 0.041(5) 0.130(11) 0.046(7) -0.014(7) -0.010(5) 0.003(5)
C211 0.15(2) 0.080(12) 0.018(5) 0.016(7) -0.015(8) -0.051(12)
C212 0.081(11) 0.086(16) 0.061(11) 0.023(11) 0.005(9) -0.030(10)
C213 0.081(12) 0.086(15) 0.12(2) 0.039(14) 0.052(12) 0.021(10)
C214 0.059(11) 0.071(9) 0.080(12) -0.028(8) 0.016(8) 0.007(8)
C215 0.059(8) 0.079(9) 0.036(7) -0.039(6) 0.004(6) -0.006(6)
C216 0.102(12) 0.069(8) 0.037(9) -0.032(7) 0.042(9) -0.020(7)

loop_
_atom_type_symbol
_atom_type_description
_atom_type_scat_dispersion_real
_atom_type_scat_dispersion_imag
_atom_type_scat_source
C C 0.0033 0.0016 'International Tables Vol C Tables 4.2.6.8 and 6.1.1.4'
H H 0.0000 0.0000 'International Tables Vol C Tables 4.2.6.8 and 6.1.1.4'
N N 0.0061 0.0033 'International Tables Vol C Tables 4.2.6.8 and 6.1.1.4'
O O 0.0106 0.0060 'International Tables Vol C Tables 4.2.6.8 and 6.1.1.4'
U U -9.6767 9.6646 'International Tables Vol C Tables 4.2.6.8 and 6.1.1.4'

loop_
_geom_angle_atom_site_label_1
_geom_angle_atom_site_label_2
_geom_angle_atom_site_label_3
_geom_angle
_geom_angle_site_symmetry_1
O5 U1 O1 161.29(7) .
O5 U1 O3 90.74(8) .
O1 U1 O3 91.13(7) .
O5 U1 O2 84.01(7) .
O1 U1 O2 87.30(7) .
O3 U1 O2 157.91(7) .
O5 U1 O4 86.79(7) .
O1 U1 O4 75.39(6) .
O3 U1 O4 78.19(7) .
O2 U1 O4 80.10(7) .
O5 U1 N2 93.51(7) .
O1 U1 N2 99.32(7) .
O3 U1 N2 130.76(7) .
O2 U1 N2 71.13(6) .
O4 U1 N2 151.01(7) .
O5 U1 N3 71.45(7) .
O1 U1 N3 126.47(7) .
O3 U1 N3 70.19(7) .
O2 U1 N3 127.34(6) .
O4 U1 N3 140.82(6) .
N2 U1 N3 64.98(6) .
O5 U1 N1 131.55(7) .
O1 U1 N1 67.00(6) .
O3 U1 N1 79.08(7) .
O2 U1 N1 120.09(6) .
O4 U1 N1 135.19(6) .
N2 U1 N1 61.97(6) .
N3 U1 N1 60.47(6) .
C9 O1 U1 143.54(17) .
C22 O2 U1 118.61(15) .
C35 O3 U1 146.10(17) .
N4 O4 U1 133.28(15) .
C1 N1 C6 111.5(2) .
C1 N1 C7 110.1(2) .
C6 N1 C7 107.4(2) .
C1 N1 U1 113.34(16) .
C6 N1 U1 104.58(15) .
C7 N1 U1 109.58(15) .
C2 N2 C20 104.7(2) .
C2 N2 C3 111.1(2) .
C20 N2 C3 110.0(2) .
C2 N2 U1 107.60(15) .
C20 N2 U1 111.06(15) .
C3 N2 U1 112.04(15) .
C4 N3 C5 111.8(2) .
C4 N3 C33 107.1(2) .
C5 N3 C33 109.5(2) .
C4 N3 U1 100.83(15) .
C5 N3 U1 120.69(16) .
C33 N3 U1 105.84(15) .
O4 N4 C46 117.1(2) .
O4 N4 C50 121.8(2) .
C46 N4 C50 121.1(2) .
N1 C1 C2 112.2(2) .
N1 C1 H1A 109.2 .
C2 C1 H1A 109.2 .
N1 C1 H1B 109.2 .
C2 C1 H1B 109.2 .
H1A C1 H1B 107.9 .
N2 C2 C1 114.7(2) .
N2 C2 H2A 108.6 .
C1 C2 H2A 108.6 .
N2 C2 H2B 108.6 .
C1 C2 H2B 108.6 .
H2A C2 H2B 107.6 .
N2 C3 C4 114.6(2) .
N2 C3 H3A 108.6 .
C4 C3 H3A 108.6 .
N2 C3 H3B 108.6 .
C4 C3 H3B 108.6 .
H3A C3 H3B 107.6 .
N3 C4 C3 114.6(2) .
N3 C4 H4A 108.6 .
C3 C4 H4A 108.6 .
N3 C4 H4B 108.6 .
C3 C4 H4B 108.6 .
H4A C4 H4B 107.6 .
N3 C5 C6 112.1(2) .
N3 C5 H5B 109.2 .
C6 C5 H5B 109.2 .
N3 C5 H5C 109.2 .
C6 C5 H5C 109.2 .
H5B C5 H5C 107.9 .
N1 C6 C5 112.5(2) .
N1 C6 H6A 109.1 .
C5 C6 H6A 109.1 .
N1 C6 H6B 109.1 .
C5 C6 H6B 109.1 .
H6A C6 H6B 107.8 .
N1 C7 C8 113.5(2) .
N1 C7 H7A 108.9 .
C8 C7 H7A 108.9 .
N1 C7 H7B 108.9 .
C8 C7 H7B 108.9 .
H7A C7 H7B 107.7 .
C13 C8 C9 119.3(3) .
C13 C8 C7 122.8(2) .
C9 C8 C7 117.8(2) .
O1 C9 C8 118.6(2) .
O1 C9 C10 120.4(2) .
C8 C9 C10 121.0(2) .
C11 C10 C9 117.2(2) .
C11 C10 C14 123.1(2) .
C9 C10 C14 119.7(2) .
C12 C11 C10 123.2(3) .
C12 C11 H11A 118.4 .
C10 C11 H11A 118.4 .
C11 C12 C13 117.8(2) .
C11 C12 C19 121.0(3) .
C13 C12 C19 121.3(3) .
C8 C13 C12 121.3(3) .
C8 C13 H13A 119.3 .
C12 C13 H13A 119.3 .
C10 C14 C15 116.2(2) .
C10 C14 H14A 108.2 .
C15 C14 H14A 108.2 .
C10 C14 H14B 108.2 .
C15 C14 H14B 108.2 .
H14A C14 H14B 107.4 .
C16 C15 C18 109.9(3) .
C16 C15 C17 109.2(3) .
C18 C15 C17 109.2(3) .
C16 C15 C14 110.6(3) .
C18 C15 C14 107.5(2) .
C17 C15 C14 110.5(2) .
C15 C16 H16A 109.5 .
C15 C16 H16B 109.5 .
H16A C16 H16B 109.5 .
C15 C16 H16C 109.5 .
H16A C16 H16C 109.5 .
H16B C16 H16C 109.5 .
C15 C17 H17A 109.5 .
C15 C17 H17B 109.5 .
H17A C17 H17B 109.5 .
C15 C17 H17C 109.5 .
H17A C17 H17C 109.5 .
H17B C17 H17C 109.5 .
C15 C18 H18A 109.5 .
C15 C18 H18B 109.5 .
H18A C18 H18B 109.5 .
C15 C18 H18C 109.5 .
H18A C18 H18C 109.5 .
H18B C18 H18C 109.5 .
C12 C19 H19A 109.5 .
C12 C19 H19B 109.5 .
H19A C19 H19B 109.5 .
C12 C19 H19C 109.5 .
H19A C19 H19C 109.5 .
H19B C19 H19C 109.5 .
N2 C20 C21 115.7(2) .
N2 C20 H20A 108.4 .
C21 C20 H20A 108.4 .
N2 C20 H20B 108.4 .
C21 C20 H20B 108.4 .
H20A C20 H20B 107.4 .
C26 C21 C22 120.4(3) .
C26 C21 C20 123.1(2) .
C22 C21 C20 116.4(2) .
O2 C22 C21 117.9(2) .
O2 C22 C23 122.4(2) .
C21 C22 C23 119.6(2) .
C24 C23 C22 117.7(3) .
C24 C23 C27 121.2(2) .
C22 C23 C27 121.0(2) .
C25 C24 C23 123.5(3) .
C25 C24 H24A 118.2 .
C23 C24 H24A 118.2 .
C26 C25 C24 117.4(3) .
C26 C25 C32 121.4(3) .
C24 C25 C32 121.2(3) .
C25 C26 C21 121.4(3) .
C25 C26 H26A 119.3 .
C21 C26 H26A 119.3 .
C23 C27 C28 117.3(2) .
C23 C27 H27A 108.0 .
C28 C27 H27A 108.0 .
C23 C27 H27B 108.0 .
C28 C27 H27B 108.0 .
H27A C27 H27B 107.2 .
C30 C28 C31 109.4(3) .
C30 C28 C29 110.0(3) .
C31 C28 C29 108.6(3) .
C30 C28 C27 110.6(2) .
C31 C28 C27 110.6(2) .
C29 C28 C27 107.6(2) .
C28 C29 H29A 109.5 .
C28 C29 H29B 109.5 .
H29A C29 H29B 109.5 .
C28 C29 H29C 109.5 .
H29A C29 H29C 109.5 .
H29B C29 H29C 109.5 .
C28 C30 H30A 109.5 .
C28 C30 H30B 109.5 .
H30A C30 H30B 109.5 .
C28 C30 H30C 109.5 .
H30A C30 H30C 109.5 .
H30B C30 H30C 109.5 .
C28 C31 H31A 109.5 .
C28 C31 H31B 109.5 .
H31A C31 H31B 109.5 .
C28 C31 H31C 109.5 .
H31A C31 H31C 109.5 .
H31B C31 H31C 109.5 .
C25 C32 H32A 109.5 .
C25 C32 H32B 109.5 .
H32A C32 H32B 109.5 .
C25 C32 H32C 109.5 .
H32A C32 H32C 109.5 .
H32B C32 H32C 109.5 .
N3 C33 C34 116.9(2) .
N3 C33 H33A 108.1 .
C34 C33 H33A 108.1 .
N3 C33 H33B 108.1 .
C34 C33 H33B 108.1 .
H33A C33 H33B 107.3 .
C39 C34 C35 118.6(3) .
C39 C34 C33 118.8(2) .
C35 C34 C33 122.1(2) .
O3 C35 C36 119.2(2) .
O3 C35 C34 120.7(2) .
C36 C35 C34 120.2(3) .
C37 C36 C35 118.5(3) .
C37 C36 C40 121.6(3) .
C35 C36 C40 119.8(3) .
C38 C37 C36 122.5(3) .
C38 C37 H37A 118.7 .
C36 C37 H37A 118.7 .
C39 C38 C37 117.6(3) .
C39 C38 C45 121.1(3) .
C37 C38 C45 121.3(3) .
C38 C39 C34 122.4(3) .
C38 C39 H39A 118.8 .
C34 C39 H39A 118.8 .
C36 C40 C41 118.9(3) .
C36 C40 H40A 107.6 .
C41 C40 H40A 107.6 .
C36 C40 H40B 107.6 .
C41 C40 H40B 107.6 .
H40A C40 H40B 107.0 .
C44 C41 C42 109.4(3) .
C44 C41 C43 109.7(3) .
C42 C41 C43 109.3(3) .
C44 C41 C40 110.5(3) .
C42 C41 C40 110.3(2) .
C43 C41 C40 107.6(3) .
C41 C42 H42A 109.5 .
C41 C42 H42B 109.5 .
H42A C42 H42B 109.5 .
C41 C42 H42C 109.5 .
H42A C42 H42C 109.5 .
H42B C42 H42C 109.5 .
C41 C43 H43A 109.5 .
C41 C43 H43B 109.5 .
H43A C43 H43B 109.5 .
C41 C43 H43C 109.5 .
H43A C43 H43C 109.5 .
H43B C43 H43C 109.5 .
C41 C44 H44A 109.5 .
C41 C44 H44B 109.5 .
H44A C44 H44B 109.5 .
C41 C44 H44C 109.5 .
H44A C44 H44C 109.5 .
H44B C44 H44C 109.5 .
C38 C45 H45A 109.5 .
C38 C45 H45B 109.5 .
H45A C45 H45B 109.5 .
C38 C45 H45C 109.5 .
H45A C45 H45C 109.5 .
H45B C45 H45C 109.5 .
N4 C46 C47 119.6(3) .
N4 C46 H46A 120.2 .
C47 C46 H46A 120.2 .
C46 C47 C48 120.5(3) .
C46 C47 H47A 119.8 .
C48 C47 H47A 119.8 .
C47 C48 C49 118.9(3) .
C47 C48 H48A 120.5 .
C49 C48 H48A 120.5 .
C50 C49 C48 119.6(3) .
C50 C49 H49A 120.2 .
C48 C49 H49A 120.2 .
N4 C50 C49 120.3(3) .
N4 C50 H50A 119.9 .
C49 C50 H50A 119.9 .
O10 U2 O6 160.48(7) .
O10 U2 O7 94.50(7) .
O6 U2 O7 88.95(7) .
O10 U2 O8 84.36(7) .
O6 U2 O8 86.43(7) .
O7 U2 O8 161.89(7) .
O10 U2 O9 85.83(7) .
O6 U2 O9 75.68(6) .
O7 U2 O9 81.40(6) .
O8 U2 O9 80.49(6) .
O10 U2 N6 72.54(7) .
O6 U2 N6 126.35(7) .
O7 U2 N6 69.51(6) .
O8 U2 N6 126.65(6) .
O9 U2 N6 141.62(6) .
O10 U2 N7 93.49(7) .
O6 U2 N7 99.56(7) .
O7 U2 N7 127.72(6) .
O8 U2 N7 70.37(6) .
O9 U2 N7 150.76(6) .
N6 U2 N7 64.07(6) .
O10 U2 N5 132.67(7) .
O6 U2 N5 66.78(6) .
O7 U2 N5 75.95(6) .
O8 U2 N5 117.82(6) .
O9 U2 N5 136.00(6) .
N6 U2 N5 60.60(6) .
N7 U2 N5 61.31(6) .
C59 O6 U2 143.27(17) .
C72 O7 U2 146.15(17) .
C85 O8 U2 118.08(15) .
N8 O9 U2 138.09(14) .
C51 N5 C56 110.9(2) .
C51 N5 C57 107.7(2) .
C56 N5 C57 110.0(2) .
C51 N5 U2 104.62(15) .
C56 N5 U2 114.07(15) .
C57 N5 U2 109.25(15) .
C53 N6 C70 107.0(2) .
C53 N6 C52 111.4(2) .
C70 N6 C52 109.8(2) .
C53 N6 U2 102.55(15) .
C70 N6 U2 104.38(14) .
C52 N6 U2 120.74(15) .
C83 N7 C55 105.3(2) .
C83 N7 C54 109.2(2) .
C55 N7 C54 111.5(2) .
C83 N7 U2 110.69(15) .
C55 N7 U2 107.69(15) .
C54 N7 U2 112.33(15) .
O9 N8 C100 122.0(2) .
O9 N8 C96 117.4(2) .
C100 N8 C96 120.6(2) .
N5 C51 C52 113.1(2) .
N5 C51 H51A 109.0 .
C52 C51 H51A 109.0 .
N5 C51 H51B 109.0 .
C52 C51 H51B 109.0 .
H51A C51 H51B 107.8 .
N6 C52 C51 112.8(2) .
N6 C52 H52A 109.0 .
C51 C52 H52A 109.0 .
N6 C52 H52B 109.0 .
C51 C52 H52B 109.0 .
H52A C52 H52B 107.8 .
N6 C53 C54 114.2(2) .
N6 C53 H53A 108.7 .
C54 C53 H53A 108.7 .
N6 C53 H53B 108.7 .
C54 C53 H53B 108.7 .
H53A C53 H53B 107.6 .
N7 C54 C53 114.1(2) .
N7 C54 H54A 108.7 .
C53 C54 H54A 108.7 .
N7 C54 H54B 108.7 .
C53 C54 H54B 108.7 .
H54A C54 H54B 107.6 .
N7 C55 C56 114.5(2) .
N7 C55 H55A 108.6 .
C56 C55 H55A 108.6 .
N7 C55 H55B 108.6 .
C56 C55 H55B 108.6 .
H55A C55 H55B 107.6 .
N5 C56 C55 112.1(2) .
N5 C56 H56A 109.2 .
C55 C56 H56A 109.2 .
N5 C56 H56B 109.2 .
C55 C56 H56B 109.2 .
H56A C56 H56B 107.9 .
N5 C57 C58 113.4(2) .
N5 C57 H57A 108.9 .
C58 C57 H57A 108.9 .
N5 C57 H57B 108.9 .
C58 C57 H57B 108.9 .
H57A C57 H57B 107.7 .
C63 C58 C59 119.4(2) .
C63 C58 C57 123.1(2) .
C59 C58 C57 117.4(2) .
O6 C59 C58 118.6(2) .
O6 C59 C60 120.3(2) .
C58 C59 C60 121.2(2) .
C61 C60 C59 117.4(2) .
C61 C60 C64 123.1(2) .
C59 C60 C64 119.5(2) .
C62 C61 C60 123.0(3) .
C62 C61 H61A 118.5 .
C60 C61 H61A 118.5 .
C61 C62 C63 117.8(2) .
C61 C62 C69 121.4(3) .
C63 C62 C69 120.8(3) .
C58 C63 C62 121.1(3) .
C58 C63 H63A 119.4 .
C62 C63 H63A 119.4 .
C60 C64 C65 115.2(2) .
C60 C64 H64A 108.5 .
C65 C64 H64A 108.5 .
C60 C64 H64B 108.5 .
C65 C64 H64B 108.5 .
H64A C64 H64B 107.5 .
C67 C65 C68 109.0(2) .
C67 C65 C66 110.2(2) .
C68 C65 C66 108.9(2) .
C67 C65 C64 107.3(2) .
C68 C65 C64 111.6(2) .
C66 C65 C64 109.9(2) .
C65 C66 H66A 109.5 .
C65 C66 H66B 109.5 .
H66A C66 H66B 109.5 .
C65 C66 H66C 109.5 .
H66A C66 H66C 109.5 .
H66B C66 H66C 109.5 .
C65 C67 H67A 109.5 .
C65 C67 H67B 109.5 .
H67A C67 H67B 109.5 .
C65 C67 H67C 109.5 .
H67A C67 H67C 109.5 .
H67B C67 H67C 109.5 .
C65 C68 H68A 109.5 .
C65 C68 H68B 109.5 .
H68A C68 H68B 109.5 .
C65 C68 H68C 109.5 .
H68A C68 H68C 109.5 .
H68B C68 H68C 109.5 .
C62 C69 H69A 109.5 .
C62 C69 H69B 109.5 .
H69A C69 H69B 109.5 .
C62 C69 H69C 109.5 .
H69A C69 H69C 109.5 .
H69B C69 H69C 109.5 .
N6 C70 C71 114.7(2) .
N6 C70 H70A 108.6 .
C71 C70 H70A 108.6 .
N6 C70 H70B 108.6 .
C71 C70 H70B 108.6 .
H70A C70 H70B 107.6 .
C76 C71 C72 119.5(3) .
C76 C71 C70 118.3(2) .
C72 C71 C70 122.2(2) .
O7 C72 C73 120.7(2) .
O7 C72 C71 120.3(2) .
C73 C72 C71 118.9(2) .
C74 C73 C72 119.3(3) .
C74 C73 C77 119.7(3) .
C72 C73 C77 121.0(2) .
C75 C74 C73 122.5(3) .
C75 C74 H74A 118.8 .
C73 C74 H74A 118.8 .
C74 C75 C76 117.8(3) .
C74 C75 C82 121.8(3) .
C76 C75 C82 120.4(3) .
C75 C76 C71 121.9(3) .
C75 C76 H76A 119.0 .
C71 C76 H76A 119.0 .
C73 C77 C78 116.3(2) .
C73 C77 H77A 108.2 .
C78 C77 H77A 108.2 .
C73 C77 H77B 108.2 .
C78 C77 H77B 108.2 .
H77A C77 H77B 107.4 .
C80 C78 C79 108.6(3) .
C80 C78 C81 108.8(3) .
C79 C78 C81 109.1(3) .
C80 C78 C77 109.8(2) .
C79 C78 C77 108.2(3) .
C81 C78 C77 112.2(3) .
C78 C79 H79A 109.5 .
C78 C79 H79B 109.5 .
H79A C79 H79B 109.5 .
C78 C79 H79C 109.5 .
H79A C79 H79C 109.5 .
H79B C79 H79C 109.5 .
C78 C80 H80A 109.5 .
C78 C80 H80B 109.5 .
H80A C80 H80B 109.5 .
C78 C80 H80C 109.5 .
H80A C80 H80C 109.5 .
H80B C80 H80C 109.5 .
C78 C81 H81A 109.5 .
C78 C81 H81B 109.5 .
H81A C81 H81B 109.5 .
C78 C81 H81C 109.5 .
H81A C81 H81C 109.5 .
H81B C81 H81C 109.5 .
C75 C82 H82A 109.5 .
C75 C82 H82B 109.5 .
H82A C82 H82B 109.5 .
C75 C82 H82C 109.5 .
H82A C82 H82C 109.5 .
H82B C82 H82C 109.5 .
N7 C83 C84 115.3(2) .
N7 C83 H83A 108.5 .
C84 C83 H83A 108.5 .
N7 C83 H83B 108.5 .
C84 C83 H83B 108.5 .
H83A C83 H83B 107.5 .
C89 C84 C85 120.5(3) .
C89 C84 C83 123.7(3) .
C85 C84 C83 115.6(2) .
O8 C85 C86 123.1(2) .
O8 C85 C84 118.0(2) .
C86 C85 C84 118.9(2) .
C87 C86 C85 118.3(3) .
C87 C86 C90 121.5(2) .
C85 C86 C90 120.2(2) .
C88 C87 C86 123.0(3) .
C88 C87 H87A 118.5 .
C86 C87 H87A 118.5 .
C87 C88 C89 117.7(3) .
C87 C88 C95 121.4(3) .
C89 C88 C95 120.9(3) .
C84 C89 C88 121.3(3) .
C84 C89 H89A 119.4 .
C88 C89 H89A 119.4 .
C86 C90 C91 115.8(2) .
C86 C90 H90A 108.3 .
C91 C90 H90A 108.3 .
C86 C90 H90B 108.3 .
C91 C90 H90B 108.3 .
H90A C90 H90B 107.4 .
C93 C91 C94 109.0(3) .
C93 C91 C92 109.9(3) .
C94 C91 C92 108.8(3) .
C93 C91 C90 107.1(2) .
C94 C91 C90 111.3(2) .
C92 C91 C90 110.7(2) .
C91 C92 H92A 109.5 .
C91 C92 H92B 109.5 .
H92A C92 H92B 109.5 .
C91 C92 H92C 109.5 .
H92A C92 H92C 109.5 .
H92B C92 H92C 109.5 .
C91 C93 H93A 109.5 .
C91 C93 H93B 109.5 .
H93A C93 H93B 109.5 .
C91 C93 H93C 109.5 .
H93A C93 H93C 109.5 .
H93B C93 H93C 109.5 .
C91 C94 H94A 109.5 .
C91 C94 H94B 109.5 .
H94A C94 H94B 109.5 .
C91 C94 H94C 109.5 .
H94A C94 H94C 109.5 .
H94B C94 H94C 109.5 .
C88 C95 H95A 109.5 .
C88 C95 H95B 109.5 .
H95A C95 H95B 109.5 .
C88 C95 H95C 109.5 .
H95A C95 H95C 109.5 .
H95B C95 H95C 109.5 .
N8 C96 C97 120.7(2) .
N8 C96 H96A 119.7 .
C97 C96 H96A 119.7 .
C96 C97 C98 119.5(3) .
C96 C97 H97A 120.2 .
C98 C97 H97A 120.2 .
C99 C98 C97 119.1(3) .
C99 C98 H98A 120.4 .
C97 C98 H98A 120.4 .
C100 C99 C98 119.9(3) .
C100 C99 H99A 120.0 .
C98 C99 H99A 120.0 .
N8 C100 C99 120.2(3) .
N8 C100 H10B 119.9 .
C99 C100 H10B 119.9 .
C103 C101 C102 120.5(4) 3_655
C103 C101 H10A 119.8 3_655
C102 C101 H10A 119.8 .
C103 C102 C101 119.0(4) .
C103 C102 H10C 120.5 .
C101 C102 H10C 120.5 .
C101 C103 C102 120.5(4) 3_655
C101 C103 H10D 119.8 3_655
C102 C103 H10D 119.8 .
C202 C201 C206 120.0 .
C202 C201 H201 120.0 .
C206 C201 H201 120.0 .
C203 C202 C201 120.0 .
C203 C202 H202 120.0 .
C201 C202 H202 120.0 .
C202 C203 C204 120.0 .
C202 C203 H203 120.0 .
C204 C203 H203 120.0 .
C203 C204 C205 120.0 .
C203 C204 H204 120.0 .
C205 C204 H204 120.0 .
C206 C205 C204 120.0 .
C206 C205 H205 120.0 .
C204 C205 H205 120.0 .
C205 C206 C201 120.0 .
C205 C206 H206 120.0 .
C201 C206 H206 120.0 .
C212 C211 C216 120.0 .
C212 C211 H211 120.0 .
C216 C211 H211 120.0 .
C213 C212 C211 120.0 .
C213 C212 H212 120.0 .
C211 C212 H212 120.0 .
C212 C213 C214 120.0 .
C212 C213 H213 120.0 .
C214 C213 H213 120.0 .
C213 C214 C215 120.0 .
C213 C214 H214 120.0 .
C215 C214 H214 120.0 .
C214 C215 C216 120.0 .
C214 C215 H215 120.0 .
C216 C215 H215 120.0 .
C215 C216 C211 120.0 .
C215 C216 H216 120.0 .
C211 C216 H216 120.0 .

loop_
_geom_bond_atom_site_label_1
_geom_bond_atom_site_label_2
_geom_bond_distance
_geom_bond_site_symmetry_2
U1 O5 1.8559(17) .
U1 O1 2.1338(17) .
U1 O3 2.1763(19) .
U1 O2 2.2456(18) .
U1 O4 2.4118(18) .
U1 N2 2.786(2) .
U1 N3 2.800(2) .
U1 N1 2.982(2) .
O1 C9 1.347(3) .
O2 C22 1.344(3) .
O3 C35 1.343(3) .
O4 N4 1.327(3) .
N1 C1 1.475(3) .
N1 C6 1.486(3) .
N1 C7 1.488(3) .
N2 C2 1.496(3) .
N2 C20 1.499(3) .
N2 C3 1.503(3) .
N3 C4 1.481(3) .
N3 C5 1.486(4) .
N3 C33 1.490(3) .
N4 C46 1.348(3) .
N4 C50 1.350(3) .
C1 C2 1.514(4) .
C1 H1A 0.9900 .
C1 H1B 0.9900 .
C2 H2A 0.9900 .
C2 H2B 0.9900 .
C3 C4 1.525(4) .
C3 H3A 0.9900 .
C3 H3B 0.9900 .
C4 H4A 0.9900 .
C4 H4B 0.9900 .
C5 C6 1.523(4) .
C5 H5B 0.9900 .
C5 H5C 0.9900 .
C6 H6A 0.9900 .
C6 H6B 0.9900 .
C7 C8 1.508(4) .
C7 H7A 0.9900 .
C7 H7B 0.9900 .
C8 C13 1.387(4) .
C8 C9 1.404(4) .
C9 C10 1.407(4) .
C10 C11 1.396(4) .
C10 C14 1.509(4) .
C11 C12 1.393(4) .
C11 H11A 0.9500 .
C12 C13 1.398(4) .
C12 C19 1.510(4) .
C13 H13A 0.9500 .
C14 C15 1.553(4) .
C14 H14A 0.9900 .
C14 H14B 0.9900 .
C15 C16 1.524(4) .
C15 C18 1.529(4) .
C15 C17 1.530(4) .
C16 H16A 0.9800 .
C16 H16B 0.9800 .
C16 H16C 0.9800 .
C17 H17A 0.9800 .
C17 H17B 0.9800 .
C17 H17C 0.9800 .
C18 H18A 0.9800 .
C18 H18B 0.9800 .
C18 H18C 0.9800 .
C19 H19A 0.9800 .
C19 H19B 0.9800 .
C19 H19C 0.9800 .
C20 C21 1.500(4) .
C20 H20A 0.9900 .
C20 H20B 0.9900 .
C21 C26 1.392(4) .
C21 C22 1.404(4) .
C22 C23 1.412(4) .
C23 C24 1.400(4) .
C23 C27 1.510(4) .
C24 C25 1.395(4) .
C24 H24A 0.9500 .
C25 C26 1.389(4) .
C25 C32 1.515(4) .
C26 H26A 0.9500 .
C27 C28 1.545(4) .
C27 H27A 0.9900 .
C27 H27B 0.9900 .
C28 C30 1.519(4) .
C28 C31 1.531(4) .
C28 C29 1.536(4) .
C29 H29A 0.9800 .
C29 H29B 0.9800 .
C29 H29C 0.9800 .
C30 H30A 0.9800 .
C30 H30B 0.9800 .
C30 H30C 0.9800 .
C31 H31A 0.9800 .
C31 H31B 0.9800 .
C31 H31C 0.9800 .
C32 H32A 0.9800 .
C32 H32B 0.9800 .
C32 H32C 0.9800 .
C33 C34 1.515(4) .
C33 H33A 0.9900 .
C33 H33B 0.9900 .
C34 C39 1.393(4) .
C34 C35 1.412(4) .
C35 C36 1.406(4) .
C36 C37 1.396(4) .
C36 C40 1.516(4) .
C37 C38 1.392(4) .
C37 H37A 0.9500 .
C38 C39 1.389(4) .
C38 C45 1.517(4) .
C39 H39A 0.9500 .
C40 C41 1.547(4) .
C40 H40A 0.9900 .
C40 H40B 0.9900 .
C41 C44 1.525(4) .
C41 C42 1.532(4) .
C41 C43 1.534(5) .
C42 H42A 0.9800 .
C42 H42B 0.9800 .
C42 H42C 0.9800 .
C43 H43A 0.9800 .
C43 H43B 0.9800 .
C43 H43C 0.9800 .
C44 H44A 0.9800 .
C44 H44B 0.9800 .
C44 H44C 0.9800 .
C45 H45A 0.9800 .
C45 H45B 0.9800 .
C45 H45C 0.9800 .
C46 C47 1.372(4) .
C46 H46A 0.9500 .
C47 C48 1.377(4) .
C47 H47A 0.9500 .
C48 C49 1.378(4) .
C48 H48A 0.9500 .
C49 C50 1.375(4) .
C49 H49A 0.9500 .
C50 H50A 0.9500 .
U2 O10 1.8581(18) .
U2 O6 2.1226(17) .
U2 O7 2.2059(18) .
U2 O8 2.2647(18) .
U2 O9 2.4070(18) .
U2 N6 2.777(2) .
U2 N7 2.816(2) .
U2 N5 2.989(2) .
O6 C59 1.353(3) .
O7 C72 1.339(3) .
O8 C85 1.340(3) .
O9 N8 1.325(3) .
N5 C51 1.479(3) .
N5 C56 1.483(3) .
N5 C57 1.490(3) .
N6 C53 1.477(3) .
N6 C70 1.497(3) .
N6 C52 1.497(3) .
N7 C83 1.494(3) .
N7 C55 1.497(3) .
N7 C54 1.498(3) .
N8 C100 1.349(3) .
N8 C96 1.353(3) .
C51 C52 1.514(4) .
C51 H51A 0.9900 .
C51 H51B 0.9900 .
C52 H52A 0.9900 .
C52 H52B 0.9900 .
C53 C54 1.519(4) .
C53 H53A 0.9900 .
C53 H53B 0.9900 .
C54 H54A 0.9900 .
C54 H54B 0.9900 .
C55 C56 1.508(4) .
C55 H55A 0.9900 .
C55 H55B 0.9900 .
C56 H56A 0.9900 .
C56 H56B 0.9900 .
C57 C58 1.513(4) .
C57 H57A 0.9900 .
C57 H57B 0.9900 .
C58 C63 1.390(4) .
C58 C59 1.398(4) .
C59 C60 1.402(4) .
C60 C61 1.398(4) .
C60 C64 1.507(4) .
C61 C62 1.391(4) .
C61 H61A 0.9500 .
C62 C63 1.402(4) .
C62 C69 1.513(4) .
C63 H63A 0.9500 .
C64 C65 1.558(4) .
C64 H64A 0.9900 .
C64 H64B 0.9900 .
C65 C67 1.528(4) .
C65 C68 1.530(4) .
C65 C66 1.536(4) .
C66 H66A 0.9800 .
C66 H66B 0.9800 .
C66 H66C 0.9800 .
C67 H67A 0.9800 .
C67 H67B 0.9800 .
C67 H67C 0.9800 .
C68 H68A 0.9800 .
C68 H68B 0.9800 .
C68 H68C 0.9800 .
C69 H69A 0.9800 .
C69 H69B 0.9800 .
C69 H69C 0.9800 .
C70 C71 1.504(4) .
C70 H70A 0.9900 .
C70 H70B 0.9900 .
C71 C76 1.392(4) .
C71 C72 1.420(4) .
C72 C73 1.403(4) .
C73 C74 1.394(4) .
C73 C77 1.513(4) .
C74 C75 1.386(4) .
C74 H74A 0.9500 .
C75 C76 1.388(4) .
C75 C82 1.516(4) .
C76 H76A 0.9500 .
C77 C78 1.542(4) .
C77 H77A 0.9900 .
C77 H77B 0.9900 .
C78 C80 1.524(4) .
C78 C79 1.525(4) .
C78 C81 1.537(4) .
C79 H79A 0.9800 .
C79 H79B 0.9800 .
C79 H79C 0.9800 .
C80 H80A 0.9800 .
C80 H80B 0.9800 .
C80 H80C 0.9800 .
C81 H81A 0.9800 .
C81 H81B 0.9800 .
C81 H81C 0.9800 .
C82 H82A 0.9800 .
C82 H82B 0.9800 .
C82 H82C 0.9800 .
C83 C84 1.496(4) .
C83 H83A 0.9900 .
C83 H83B 0.9900 .
C84 C89 1.389(4) .
C84 C85 1.410(4) .
C85 C86 1.409(4) .
C86 C87 1.401(4) .
C86 C90 1.508(4) .
C87 C88 1.389(4) .
C87 H87A 0.9500 .
C88 C89 1.392(4) .
C88 C95 1.514(4) .
C89 H89A 0.9500 .
C90 C91 1.551(4) .
C90 H90A 0.9900 .
C90 H90B 0.9900 .
C91 C93 1.524(4) .
C91 C94 1.526(4) .
C91 C92 1.526(4) .
C92 H92A 0.9800 .
C92 H92B 0.9800 .
C92 H92C 0.9800 .
C93 H93A 0.9800 .
C93 H93B 0.9800 .
C93 H93C 0.9800 .
C94 H94A 0.9800 .
C94 H94B 0.9800 .
C94 H94C 0.9800 .
C95 H95A 0.9800 .
C95 H95B 0.9800 .
C95 H95C 0.9800 .
C96 C97 1.372(4) .
C96 H96A 0.9500 .
C97 C98 1.382(4) .
C97 H97A 0.9500 .
C98 C99 1.381(4) .
C98 H98A 0.9500 .
C99 C100 1.377(4) .
C99 H99A 0.9500 .
C100 H10B 0.9500 .
C101 C103 1.349(6) 3_655
C101 C102 1.386(7) .
C101 H10A 0.9500 .
C102 C103 1.366(6) .
C102 H10C 0.9500 .
C103 C101 1.349(6) 3_655
C103 H10D 0.9500 .
C201 C202 1.3900 .
C201 C206 1.3900 .
C201 H201 0.9500 .
C202 C203 1.3900 .
C202 H202 0.9500 .
C203 C204 1.3900 .
C203 H203 0.9500 .
C204 C205 1.3900 .
C204 H204 0.9500 .
C205 C206 1.3900 .
C205 H205 0.9500 .
C206 H206 0.9500 .
C211 C212 1.3900 .
C211 C216 1.3900 .
C211 H211 0.9500 .
C212 C213 1.3900 .
C212 H212 0.9500 .
C213 C214 1.3900 .
C213 H213 0.9500 .
C214 C215 1.3900 .
C214 H214 0.9500 .
C215 C216 1.3900 .
C215 H215 0.9500 .
C216 H216 0.9500 .

loop_
_geom_torsion_atom_site_label_1
_geom_torsion_atom_site_label_2
_geom_torsion_atom_site_label_3
_geom_torsion_atom_site_label_4
_geom_torsion
_geom_torsion_site_symmetry_1
_geom_torsion_site_symmetry_4
O5 U1 O1 C9 -136.9(3) . .
O3 U1 O1 C9 127.5(3) . .
O2 U1 O1 C9 -74.6(3) . .
O4 U1 O1 C9 -155.0(3) . .
N2 U1 O1 C9 -4.2(3) . .
N3 U1 O1 C9 61.5(3) . .
N1 U1 O1 C9 49.8(3) . .
O5 U1 O2 C22 -28.66(18) . .
O1 U1 O2 C22 167.93(18) . .
O3 U1 O2 C22 -105.7(2) . .
O4 U1 O2 C22 -116.44(18) . .
N2 U1 O2 C22 67.12(18) . .
N3 U1 O2 C22 32.5(2) . .
N1 U1 O2 C22 106.57(18) . .
O5 U1 O3 C35 33.5(3) . .
O1 U1 O3 C35 -165.1(3) . .
O2 U1 O3 C35 109.3(3) . .
O4 U1 O3 C35 120.1(3) . .
N2 U1 O3 C35 -61.8(3) . .
N3 U1 O3 C35 -36.4(3) . .
N1 U1 O3 C35 -98.8(3) . .
O5 U1 O4 N4 31.4(2) . .
O1 U1 O4 N4 -154.3(2) . .
O3 U1 O4 N4 -60.0(2) . .
O2 U1 O4 N4 115.9(2) . .
N2 U1 O4 N4 122.9(2) . .
N3 U1 O4 N4 -23.6(3) . .
N1 U1 O4 N4 -121.0(2) . .
O5 U1 N1 C1 77.90(19) . .
O1 U1 N1 C1 -104.98(18) . .
O3 U1 N1 C1 159.06(18) . .
O2 U1 N1 C1 -32.75(19) . .
O4 U1 N1 C1 -140.28(16) . .
N2 U1 N1 C1 10.19(16) . .
N3 U1 N1 C1 85.77(18) . .
O5 U1 N1 C6 -43.78(19) . .
O1 U1 N1 C6 133.35(17) . .
O3 U1 N1 C6 37.39(16) . .
O2 U1 N1 C6 -154.42(15) . .
O4 U1 N1 C6 98.04(17) . .
N2 U1 N1 C6 -111.48(17) . .
N3 U1 N1 C6 -35.91(15) . .
O5 U1 N1 C7 -158.66(15) . .
O1 U1 N1 C7 18.47(16) . .
O3 U1 N1 C7 -77.49(16) . .
O2 U1 N1 C7 90.70(17) . .
O4 U1 N1 C7 -16.8(2) . .
N2 U1 N1 C7 133.64(18) . .
N3 U1 N1 C7 -150.78(18) . .
O5 U1 N2 C2 -170.71(16) . .
O1 U1 N2 C2 22.96(16) . .
O3 U1 N2 C2 -76.70(17) . .
O2 U1 N2 C2 106.84(16) . .
O4 U1 N2 C2 99.59(19) . .
N3 U1 N2 C2 -103.06(17) . .
N1 U1 N2 C2 -34.63(15) . .
O5 U1 N2 C20 75.24(17) . .
O1 U1 N2 C20 -91.09(16) . .
O3 U1 N2 C20 169.24(15) . .
O2 U1 N2 C20 -7.21(15) . .
O4 U1 N2 C20 -14.5(2) . .
N3 U1 N2 C20 142.88(17) . .
N1 U1 N2 C20 -148.69(18) . .
O5 U1 N2 C3 -48.25(17) . .
O1 U1 N2 C3 145.42(16) . .
O3 U1 N2 C3 45.75(19) . .
O2 U1 N2 C3 -130.70(18) . .
O4 U1 N2 C3 -137.95(16) . .
N3 U1 N2 C3 19.40(16) . .
N1 U1 N2 C3 87.83(17) . .
O5 U1 N3 C4 62.90(16) . .
O1 U1 N3 C4 -123.21(15) . .
O3 U1 N3 C4 160.68(17) . .
O2 U1 N3 C4 -3.87(18) . .
O4 U1 N3 C4 122.55(16) . .
N2 U1 N3 C4 -40.26(15) . .
N1 U1 N3 C4 -110.89(16) . .
O5 U1 N3 C5 -173.5(2) . .
O1 U1 N3 C5 0.4(2) . .
O3 U1 N3 C5 -75.7(2) . .
O2 U1 N3 C5 119.77(19) . .
O4 U1 N3 C5 -113.8(2) . .
N2 U1 N3 C5 83.37(19) . .
N1 U1 N3 C5 12.75(18) . .
O5 U1 N3 C33 -48.57(16) . .
O1 U1 N3 C33 125.32(16) . .
O3 U1 N3 C33 49.21(16) . .
O2 U1 N3 C33 -115.34(16) . .
O4 U1 N3 C33 11.1(2) . .
N2 U1 N3 C33 -151.73(18) . .
N1 U1 N3 C33 137.64(18) . .
U1 O4 N4 C46 157.6(2) . .
U1 O4 N4 C50 -23.8(4) . .
C6 N1 C1 C2 133.8(2) . .
C7 N1 C1 C2 -107.0(3) . .
U1 N1 C1 C2 16.1(3) . .
C20 N2 C2 C1 -177.8(2) . .
C3 N2 C2 C1 -59.1(3) . .
U1 N2 C2 C1 63.9(2) . .
N1 C1 C2 N2 -54.8(3) . .
C2 N2 C3 C4 125.2(2) . .
C20 N2 C3 C4 -119.3(2) . .
U1 N2 C3 C4 4.8(3) . .
C5 N3 C4 C3 -65.2(3) . .
C33 N3 C4 C3 174.8(2) . .
U1 N3 C4 C3 64.3(2) . .
N2 C3 C4 N3 -50.5(3) . .
C4 N3 C5 C6 130.7(2) . .
C33 N3 C5 C6 -110.7(3) . .
U1 N3 C5 C6 12.5(3) . .
C1 N1 C6 C5 -62.1(3) . .
C7 N1 C6 C5 177.2(2) . .
U1 N1 C6 C5 60.8(2) . .
N3 C5 C6 N1 -52.3(3) . .
C1 N1 C7 C8 62.0(3) . .
C6 N1 C7 C8 -176.3(2) . .
U1 N1 C7 C8 -63.3(2) . .
N1 C7 C8 C13 -117.8(3) . .
N1 C7 C8 C9 64.7(3) . .
U1 O1 C9 C8 -67.0(4) . .
U1 O1 C9 C10 114.9(3) . .
C13 C8 C9 O1 176.8(2) . .
C7 C8 C9 O1 -5.6(4) . .
C13 C8 C9 C10 -5.1(4) . .
C7 C8 C9 C10 172.5(2) . .
O1 C9 C10 C11 -177.7(2) . .
C8 C9 C10 C11 4.3(4) . .
O1 C9 C10 C14 3.3(4) . .
C8 C9 C10 C14 -174.7(2) . .
C9 C10 C11 C12 -0.1(4) . .
C14 C10 C11 C12 178.8(3) . .
C10 C11 C12 C13 -3.1(4) . .
C10 C11 C12 C19 177.1(3) . .
C9 C8 C13 C12 1.7(4) . .
C7 C8 C13 C12 -175.7(3) . .
C11 C12 C13 C8 2.3(4) . .
C19 C12 C13 C8 -177.9(3) . .
C11 C10 C14 C15 -88.2(3) . .
C9 C10 C14 C15 90.7(3) . .
C10 C14 C15 C16 69.4(3) . .
C10 C14 C15 C18 -170.6(2) . .
C10 C14 C15 C17 -51.6(3) . .
C2 N2 C20 C21 -163.2(2) . .
C3 N2 C20 C21 77.3(3) . .
U1 N2 C20 C21 -47.3(3) . .
N2 C20 C21 C26 -114.5(3) . .
N2 C20 C21 C22 69.0(3) . .
U1 O2 C22 C21 -76.4(3) . .
U1 O2 C22 C23 100.9(2) . .
C26 C21 C22 O2 177.9(2) . .
C20 C21 C22 O2 -5.5(3) . .
C26 C21 C22 C23 0.5(4) . .
C20 C21 C22 C23 177.1(2) . .
O2 C22 C23 C24 -177.4(2) . .
C21 C22 C23 C24 -0.1(4) . .
O2 C22 C23 C27 -2.1(4) . .
C21 C22 C23 C27 175.1(2) . .
C22 C23 C24 C25 -0.2(4) . .
C27 C23 C24 C25 -175.5(3) . .
C23 C24 C25 C26 0.2(4) . .
C23 C24 C25 C32 178.0(3) . .
C24 C25 C26 C21 0.2(4) . .
C32 C25 C26 C21 -177.6(3) . .
C22 C21 C26 C25 -0.6(4) . .
C20 C21 C26 C25 -177.0(3) . .
C24 C23 C27 C28 -88.6(3) . .
C22 C23 C27 C28 96.3(3) . .
C23 C27 C28 C30 -57.6(3) . .
C23 C27 C28 C31 63.8(3) . .
C23 C27 C28 C29 -177.8(3) . .
C4 N3 C33 C34 -176.8(2) . .
C5 N3 C33 C34 61.8(3) . .
U1 N3 C33 C34 -69.8(3) . .
N3 C33 C34 C39 -137.7(3) . .
N3 C33 C34 C35 50.5(4) . .
U1 O3 C35 C36 -156.7(2) . .
U1 O3 C35 C34 23.0(5) . .
C39 C34 C35 O3 175.3(2) . .
C33 C34 C35 O3 -12.8(4) . .
C39 C34 C35 C36 -5.0(4) . .
C33 C34 C35 C36 166.8(3) . .
O3 C35 C36 C37 -176.6(3) . .
C34 C35 C36 C37 3.7(4) . .
O3 C35 C36 C40 8.5(4) . .
C34 C35 C36 C40 -171.2(3) . .
C35 C36 C37 C38 0.1(4) . .
C40 C36 C37 C38 175.0(3) . .
C36 C37 C38 C39 -2.5(4) . .
C36 C37 C38 C45 178.2(3) . .
C37 C38 C39 C34 1.1(4) . .
C45 C38 C39 C34 -179.6(3) . .
C35 C34 C39 C38 2.6(4) . .
C33 C34 C39 C38 -169.5(3) . .
C37 C36 C40 C41 87.0(3) . .
C35 C36 C40 C41 -98.2(3) . .
C36 C40 C41 C44 -63.6(4) . .
C36 C40 C41 C42 57.5(4) . .
C36 C40 C41 C43 176.6(3) . .
O4 N4 C46 C47 176.9(3) . .
C50 N4 C46 C47 -1.7(5) . .
N4 C46 C47 C48 0.5(6) . .
C46 C47 C48 C49 0.4(6) . .
C47 C48 C49 C50 -0.2(5) . .
O4 N4 C50 C49 -176.6(3) . .
C46 N4 C50 C49 1.9(4) . .
C48 C49 C50 N4 -1.0(5) . .
O10 U2 O6 C59 133.1(3) . .
O7 U2 O6 C59 -126.4(3) . .
O8 U2 O6 C59 71.2(3) . .
O9 U2 O6 C59 152.2(3) . .
N6 U2 O6 C59 -63.0(3) . .
N7 U2 O6 C59 1.8(3) . .
N5 U2 O6 C59 -51.2(3) . .
O10 U2 O7 C72 -40.2(3) . .
O6 U2 O7 C72 159.0(3) . .
O8 U2 O7 C72 -125.8(3) . .
O9 U2 O7 C72 -125.3(3) . .
N6 U2 O7 C72 29.3(3) . .
N7 U2 O7 C72 57.7(3) . .
N5 U2 O7 C72 92.7(3) . .
O10 U2 O8 C85 27.12(18) . .
O6 U2 O8 C85 -170.11(18) . .
O7 U2 O8 C85 114.4(2) . .
O9 U2 O8 C85 113.82(18) . .
N6 U2 O8 C85 -36.2(2) . .
N7 U2 O8 C85 -68.63(18) . .
N5 U2 O8 C85 -108.77(18) . .
O10 U2 O9 N8 -8.8(2) . .
O6 U2 O9 N8 177.5(2) . .
O7 U2 O9 N8 86.4(2) . .
O8 U2 O9 N8 -93.8(2) . .
N6 U2 O9 N8 46.0(3) . .
N7 U2 O9 N8 -98.5(2) . .
N5 U2 O9 N8 145.7(2) . .
O10 U2 N5 C51 44.86(19) . .
O6 U2 N5 C51 -133.19(17) . .
O7 U2 N5 C51 -38.21(15) . .
O8 U2 N5 C51 154.44(15) . .
O9 U2 N5 C51 -99.46(16) . .
N6 U2 N5 C51 35.93(15) . .
N7 U2 N5 C51 110.64(16) . .
O10 U2 N5 C56 -76.53(19) . .
O6 U2 N5 C56 105.42(17) . .
O7 U2 N5 C56 -159.60(17) . .
O8 U2 N5 C56 33.05(18) . .
O9 U2 N5 C56 139.15(15) . .
N6 U2 N5 C56 -85.46(17) . .
N7 U2 N5 C56 -10.75(15) . .
O10 U2 N5 C57 159.92(15) . .
O6 U2 N5 C57 -18.14(15) . .
O7 U2 N5 C57 76.85(16) . .
O8 U2 N5 C57 -90.50(17) . .
O9 U2 N5 C57 15.6(2) . .
N6 U2 N5 C57 150.99(18) . .
N7 U2 N5 C57 -134.30(17) . .
O10 U2 N6 C53 -62.64(15) . .
O6 U2 N6 C53 122.92(15) . .
O7 U2 N6 C53 -164.49(16) . .
O8 U2 N6 C53 6.11(18) . .
O9 U2 N6 C53 -121.31(15) . .
N7 U2 N6 C53 40.30(14) . .
N5 U2 N6 C53 110.49(16) . .
O10 U2 N6 C70 48.85(16) . .
O6 U2 N6 C70 -125.58(15) . .
O7 U2 N6 C70 -53.00(15) . .
O8 U2 N6 C70 117.60(15) . .
O9 U2 N6 C70 -9.8(2) . .
N7 U2 N6 C70 151.79(17) . .
N5 U2 N6 C70 -138.01(17) . .
O10 U2 N6 C52 172.8(2) . .
O6 U2 N6 C52 -1.6(2) . .
O7 U2 N6 C52 70.97(19) . .
O8 U2 N6 C52 -118.42(18) . .
O9 U2 N6 C52 114.16(19) . .
N7 U2 N6 C52 -84.23(19) . .
N5 U2 N6 C52 -14.04(17) . .
O10 U2 N7 C83 -72.65(16) . .
O6 U2 N7 C83 92.79(16) . .
O7 U2 N7 C83 -171.08(15) . .
O8 U2 N7 C83 10.10(15) . .
O9 U2 N7 C83 15.1(2) . .
N6 U2 N7 C83 -141.31(17) . .
N5 U2 N7 C83 149.56(17) . .
O10 U2 N7 C55 172.78(16) . .
O6 U2 N7 C55 -21.78(16) . .
O7 U2 N7 C55 74.35(17) . .
O8 U2 N7 C55 -104.47(16) . .
O9 U2 N7 C55 -99.52(18) . .
N6 U2 N7 C55 104.12(16) . .
N5 U2 N7 C55 34.99(15) . .
O10 U2 N7 C54 49.64(17) . .
O6 U2 N7 C54 -144.92(17) . .
O7 U2 N7 C54 -48.79(19) . .
O8 U2 N7 C54 132.39(18) . .
O9 U2 N7 C54 137.34(17) . .
N6 U2 N7 C54 -19.02(16) . .
N5 U2 N7 C54 -88.15(17) . .
U2 O9 N8 C100 0.4(4) . .
U2 O9 N8 C96 -179.46(18) . .
C56 N5 C51 C52 64.1(3) . .
C57 N5 C51 C52 -175.5(2) . .
U2 N5 C51 C52 -59.4(2) . .
C53 N6 C52 C51 -130.3(2) . .
C70 N6 C52 C51 111.4(2) . .
U2 N6 C52 C51 -10.0(3) . .
N5 C51 C52 N6 50.0(3) . .
C70 N6 C53 C54 -174.4(2) . .
C52 N6 C53 C54 65.6(3) . .
U2 N6 C53 C54 -64.9(2) . .
C83 N7 C54 C53 117.8(3) . .
C55 N7 C54 C53 -126.4(2) . .
U2 N7 C54 C53 -5.4(3) . .
N6 C53 C54 N7 50.1(3) . .
C83 N7 C55 C56 177.7(2) . .
C54 N7 C55 C56 59.5(3) . .
U2 N7 C55 C56 -64.2(2) . .
C51 N5 C56 C55 -133.3(2) . .
C57 N5 C56 C55 107.7(2) . .
U2 N5 C56 C55 -15.5(3) . .
N7 C55 C56 N5 54.4(3) . .
C51 N5 C57 C58 176.5(2) . .
C56 N5 C57 C58 -62.5(3) . .
U2 N5 C57 C58 63.4(2) . .
N5 C57 C58 C63 117.6(3) . .
N5 C57 C58 C59 -65.0(3) . .
U2 O6 C59 C58 68.8(4) . .
U2 O6 C59 C60 -112.0(3) . .
C63 C58 C59 O6 -177.2(2) . .
C57 C58 C59 O6 5.3(4) . .
C63 C58 C59 C60 3.6(4) . .
C57 C58 C59 C60 -173.9(2) . .
O6 C59 C60 C61 177.2(2) . .
C58 C59 C60 C61 -3.6(4) . .
O6 C59 C60 C64 -4.3(4) . .
C58 C59 C60 C64 174.9(2) . .
C59 C60 C61 C62 1.1(4) . .
C64 C60 C61 C62 -177.4(3) . .
C60 C61 C62 C63 1.5(4) . .
C60 C61 C62 C69 -179.2(3) . .
C59 C58 C63 C62 -0.9(4) . .
C57 C58 C63 C62 176.4(3) . .
C61 C62 C63 C58 -1.6(4) . .
C69 C62 C63 C58 179.1(3) . .
C61 C60 C64 C65 90.4(3) . .
C59 C60 C64 C65 -88.1(3) . .
C60 C64 C65 C67 173.7(2) . .
C60 C64 C65 C68 54.4(3) . .
C60 C64 C65 C66 -66.5(3) . .
C53 N6 C70 C71 -176.6(2) . .
C52 N6 C70 C71 -55.6(3) . .
U2 N6 C70 C71 75.1(2) . .
N6 C70 C71 C76 133.8(3) . .
N6 C70 C71 C72 -48.1(4) . .
U2 O7 C72 C73 175.8(2) . .
U2 O7 C72 C71 -7.3(5) . .
C76 C71 C72 O7 180.0(2) . .
C70 C71 C72 O7 1.9(4) . .
C76 C71 C72 C73 -3.0(4) . .
C70 C71 C72 C73 178.9(2) . .
O7 C72 C73 C74 -180.0(2) . .
C71 C72 C73 C74 3.0(4) . .
O7 C72 C73 C77 0.8(4) . .
C71 C72 C73 C77 -176.3(2) . .
C72 C73 C74 C75 -0.2(4) . .
C77 C73 C74 C75 179.1(3) . .
C73 C74 C75 C76 -2.6(5) . .
C73 C74 C75 C82 177.6(3) . .
C74 C75 C76 C71 2.6(5) . .
C82 C75 C76 C71 -177.6(3) . .
C72 C71 C76 C75 0.1(4) . .
C70 C71 C76 C75 178.3(3) . .
C74 C73 C77 C78 82.7(3) . .
C72 C73 C77 C78 -98.0(3) . .
C73 C77 C78 C80 63.5(3) . .
C73 C77 C78 C79 -178.0(3) . .
C73 C77 C78 C81 -57.6(4) . .
C55 N7 C83 C84 161.8(2) . .
C54 N7 C83 C84 -78.4(3) . .
U2 N7 C83 C84 45.7(3) . .
N7 C83 C84 C89 111.3(3) . .
N7 C83 C84 C85 -72.7(3) . .
U2 O8 C85 C86 -105.4(2) . .
U2 O8 C85 C84 73.8(3) . .
C89 C84 C85 O8 -172.9(2) . .
C83 C84 C85 O8 11.0(4) . .
C89 C84 C85 C86 6.4(4) . .
C83 C84 C85 C86 -169.7(2) . .
O8 C85 C86 C87 172.2(2) . .
C84 C85 C86 C87 -7.0(4) . .
O8 C85 C86 C90 -6.8(4) . .
C84 C85 C86 C90 174.0(2) . .
C85 C86 C87 C88 3.0(4) . .
C90 C86 C87 C88 -178.0(3) . .
C86 C87 C88 C89 1.8(4) . .
C86 C87 C88 C95 -177.6(3) . .
C85 C84 C89 C88 -1.5(4) . .
C83 C84 C89 C88 174.3(3) . .
C87 C88 C89 C84 -2.6(4) . .
C95 C88 C89 C84 176.8(3) . .
C87 C86 C90 C91 89.9(3) . .
C85 C86 C90 C91 -91.2(3) . .
C86 C90 C91 C93 179.1(3) . .
C86 C90 C91 C94 -61.9(3) . .
C86 C90 C91 C92 59.2(3) . .
O9 N8 C96 C97 -178.7(2) . .
C100 N8 C96 C97 1.5(4) . .
N8 C96 C97 C98 -0.7(4) . .
C96 C97 C98 C99 -0.5(5) . .
C97 C98 C99 C100 1.0(5) . .
O9 N8 C100 C99 179.2(2) . .
C96 N8 C100 C99 -1.0(4) . .
C98 C99 C100 N8 -0.2(4) . .
C103 C101 C102 C103 1.9(7) 3_655 .
C101 C102 C103 C101 -1.9(7) . 3_655
C206 C201 C202 C203 0.0 . .
C201 C202 C203 C204 0.0 . .
C202 C203 C204 C205 0.0 . .
C203 C204 C205 C206 0.0 . .
C204 C205 C206 C201 0.0 . .
C202 C201 C206 C205 0.0 . .
C216 C211 C212 C213 0.0 . .
C211 C212 C213 C214 0.0 . .
C212 C213 C214 C215 0.0 . .
C213 C214 C215 C216 0.0 . .
C214 C215 C216 C211 0.0 . .
C212 C211 C216 C215 0.0 . .
